data_1548042
loop_
_publ_author_name
'Jesus Ferrando-Soria'
'Eufemio Moreno Pineda'
'Alessandro Chiesa'
'Antonio Fernandez'
'Samantha A. Magee'
'Stefano Carretta'
'Paolo Santini'
'Inigo J. Vitorica-Yrezabal'
'Floriana Tuna'
'Grigore A. Timco'
'Eric J.L. McInnes'
'Richard E.P. Winpenny'

_publ_section_title
;
 A modular design of molecular qubits to implement universal quantum gates
;
_journal_name_full 'Nature Communications'
_journal_page_first 11377
_journal_paper_doi 10.1038/ncomms11377
_journal_volume 7
_journal_year 2016
_chemical_formula_moiety 'C45 H69 Co1 N3 O13 Ru2'
_chemical_formula_sum 'C45 H69 Co N3 O13 Ru2'
_chemical_formula_weight 1121.10
_space_group_crystal_system monoclinic
_space_group_IT_number 14
_space_group_name_Hall '-P 2yn'
_space_group_name_H-M_alt 'P 1 21/n 1'
_symmetry_space_group_name_Hall '-P 2yn'
_symmetry_space_group_name_H-M 'P 1 21/n 1'
_atom_sites_solution_hydrogens geom
_atom_sites_solution_primary direct
_cell_angle_alpha 90
_cell_angle_beta 112.263(3)
_cell_angle_gamma 90
_cell_formula_units_Z 8
_cell_length_a 22.3181(5)
_cell_length_b 23.1069(4)
_cell_length_c 22.5654(6)
_cell_measurement_reflns_used 21398
_cell_measurement_temperature 150.06(14)
_cell_measurement_theta_max 27.9650
_cell_measurement_theta_min 3.2540
_cell_volume 10769.5(5)
_computing_cell_refinement
;
CrysAlisPro, Agilent Technologies,
Version 1.171.36.28 (release 01-02-2013 CrysAlis171 .NET)
(compiled Feb  1 2013,16:14:44)
;
_computing_data_collection
;
CrysAlisPro, Agilent Technologies,
Version 1.171.36.28 (release 01-02-2013 CrysAlis171 .NET)
(compiled Feb  1 2013,16:14:44)
;
_computing_data_reduction
;
CrysAlisPro, Agilent Technologies,
Version 1.171.36.28 (release 01-02-2013 CrysAlis171 .NET)
(compiled Feb  1 2013,16:14:44)
;
_computing_molecular_graphics 'Olex2 (Dolomanov et al., 2009)'
_computing_publication_material 'Olex2 (Dolomanov et al., 2009)'
_computing_structure_refinement 'ShelXL (Sheldrick, 2008)'
_computing_structure_solution 'ShelXS (Sheldrick, 2008)'
_diffrn_ambient_temperature 150.06(14)
_diffrn_detector_area_resol_mean 8.0714
_diffrn_measured_fraction_theta_full 0.998
_diffrn_measured_fraction_theta_max 0.871
_diffrn_measurement_details
;
#__ type_ start__ end____ width___ exp.time_
  1 omega   23.00   66.00   1.0000    9.8700
omega____ theta____ kappa____ phi______ frames
    -       20.8673  -99.0000  -30.0000 43

#__ type_ start__ end____ width___ exp.time_
  2 omega  -22.00   49.00   1.0000    9.8700
omega____ theta____ kappa____ phi______ frames
    -      -21.1798   57.0000   30.0000 71

#__ type_ start__ end____ width___ exp.time_
  3 omega  -10.00   16.00   1.0000    9.8700
omega____ theta____ kappa____ phi______ frames
    -      -21.1798  -88.0000   91.0000 26

#__ type_ start__ end____ width___ exp.time_
  4 omega  -92.00    3.00   1.0000    9.8700
omega____ theta____ kappa____ phi______ frames
    -      -21.1798  -57.0000  150.0000 95

#__ type_ start__ end____ width___ exp.time_
  5 omega  -19.00   48.00   1.0000    9.8700
omega____ theta____ kappa____ phi______ frames
    -      -21.1798   57.0000  -60.0000 67

#__ type_ start__ end____ width___ exp.time_
  6 omega  -54.00   19.00   1.0000    9.8700
omega____ theta____ kappa____ phi______ frames
    -      -21.1798   77.0000   90.0000 73

#__ type_ start__ end____ width___ exp.time_
  7 omega  -36.00   -3.00   1.0000    9.8700
omega____ theta____ kappa____ phi______ frames
    -      -21.1798   37.0000  -60.0000 33
;
_diffrn_measurement_device_type 'SuperNova, Single source at offset, Eos'
_diffrn_measurement_method '\w scans'
_diffrn_orient_matrix_UB_11 -0.0009014000
_diffrn_orient_matrix_UB_12 0.0239739000
_diffrn_orient_matrix_UB_13 0.0192640000
_diffrn_orient_matrix_UB_21 0.0225183000
_diffrn_orient_matrix_UB_22 -0.0140539000
_diffrn_orient_matrix_UB_23 0.0273148000
_diffrn_orient_matrix_UB_31 0.0258765000
_diffrn_orient_matrix_UB_32 0.0130745000
_diffrn_orient_matrix_UB_33 -0.0060529000
_diffrn_radiation_monochromator mirror
_diffrn_radiation_type MoK\a
_diffrn_radiation_wavelength 0.71073
_diffrn_reflns_av_R_equivalents 0.0492
_diffrn_reflns_av_unetI/netI 0.0575
_diffrn_reflns_Laue_measured_fraction_full 0.998
_diffrn_reflns_Laue_measured_fraction_max 0.871
_diffrn_reflns_limit_h_max 30
_diffrn_reflns_limit_h_min -29
_diffrn_reflns_limit_k_max 31
_diffrn_reflns_limit_k_min -20
_diffrn_reflns_limit_l_max 30
_diffrn_reflns_limit_l_min -28
_diffrn_reflns_number 80327
_diffrn_reflns_point_group_measured_fraction_full 0.998
_diffrn_reflns_point_group_measured_fraction_max 0.871
_diffrn_reflns_theta_full 25.242
_diffrn_reflns_theta_max 29.057
_diffrn_reflns_theta_min 2.994
_diffrn_source 'SuperNova (Mo) X-ray Source'
_exptl_absorpt_coefficient_mu 0.916
_exptl_absorpt_correction_T_max 1.00000
_exptl_absorpt_correction_T_min 0.52762
_exptl_absorpt_correction_type multi-scan
_exptl_absorpt_process_details
;
CrysAlisPro, Agilent Technologies,
Version 1.171.36.28 (release 01-02-2013 CrysAlis171 .NET)
(compiled Feb  1 2013,16:14:44)
Empirical absorption correction using spherical harmonics,
 implemented in SCALE3 ABSPACK scaling algorithm.
;
_exptl_crystal_colour 'clear dark violet'
_exptl_crystal_colour_lustre clear
_exptl_crystal_colour_modifier dark
_exptl_crystal_colour_primary violet
_exptl_crystal_density_diffrn 1.383
_exptl_crystal_description plate
_exptl_crystal_F_000 4632
_exptl_crystal_size_max 0.15
_exptl_crystal_size_mid 0.15
_exptl_crystal_size_min 0.07
_refine_diff_density_max 1.597
_refine_diff_density_min -1.844
_refine_diff_density_rms 0.103
_refine_ls_extinction_coef .
_refine_ls_extinction_method none
_refine_ls_goodness_of_fit_ref 1.034
_refine_ls_hydrogen_treatment constr
_refine_ls_matrix_type full
_refine_ls_number_parameters 1399
_refine_ls_number_reflns 25077
_refine_ls_number_restraints 382
_refine_ls_restrained_S_all 1.034
_refine_ls_R_factor_all 0.0725
_refine_ls_R_factor_gt 0.0500
_refine_ls_shift/su_max 0.001
_refine_ls_shift/su_mean 0.000
_refine_ls_structure_factor_coef Fsqd
_refine_ls_weighting_details 'w=1/[\s^2^(Fo^2^)+(0.0534P)^2^+18.1494P] where P=(Fo^2^+2Fc^2^)/3'
_refine_ls_weighting_scheme calc
_refine_ls_wR_factor_gt 0.1170
_refine_ls_wR_factor_ref 0.1295
_reflns_Friedel_coverage 0.000
_reflns_Friedel_fraction_full .
_reflns_Friedel_fraction_max .
_reflns_number_gt 18954
_reflns_number_total 25077
_reflns_threshold_expression 'I > 2\s(I)'
_cod_data_source_file ncomms11377-11.cif
_cod_data_source_block arepw99
_cod_original_cell_volume 10769.6(4)
_cod_database_code 1548042
_chemical_oxdiff_formula Ru2Co1C45H69N3O13
_shelx_space_group_comment
;
The symmetry employed for this shelxl refinement is uniquely defined
by the following loop, which should always be used as a source of
symmetry information in preference to the above space-group names.
They are only intended as comments.
;
_reflns_odcompleteness_completeness 99.80
_reflns_odcompleteness_iscentric 1
_reflns_odcompleteness_theta 26.32
_olex2_refinement_description
;
1. Shared sites
{Ru1, Co1A}
{Ru3, Co3A}
{C94, C94A}
2. Others
 Fixed Sof: Ru1(0.6667) Ru2(0.6667) Ru3(0.6667) Ru4(0.6667) Ru5(0.6667)
 Ru6(0.6667) Co4A(0.3333) Co6A(0.3333) Co5A(0.3333) Co1A(0.3333) Co3A(0.3333)
 Co2A(0.3333)
 Fixed Uiso: H58(0.035) H59(0.043) H62(0.038) H61(0.044) H45(0.041) H70(0.048)
 H47(0.052) H11A(0.067) H11B(0.067) H11C(0.067) H46(0.049) H40A(0.07)
 H40B(0.07) H40C(0.07) H88(0.041) H74(0.046) H60(0.047) H26A(0.066) H26B(0.066)
 H26C(0.066) H64(0.049) H49(0.044) H29A(0.069) H29B(0.069) H29C(0.069)
 H43A(0.07) H43B(0.07) H43C(0.07) H92(0.051) H14A(0.07) H14B(0.07) H14C(0.07)
 H78A(0.067) H78B(0.067) H78C(0.067) H72(0.064) H68(0.046) H73(0.059)
 H53A(0.081) H53B(0.081) H53C(0.081) H89(0.054) H13A(0.073) H13B(0.073)
 H13C(0.073) H81A(0.085) H81B(0.085) H81C(0.085) H12A(0.078) H12B(0.078)
 H12C(0.078) H48(0.052) H28A(0.075) H28B(0.075) H28C(0.075) H42A(0.078)
 H42B(0.078) H42C(0.078) H71(0.065) H65(0.063) H113(0.064) H90(0.062)
 H67(0.062) H66(0.068) H91(0.066) H18A(0.091) H18B(0.091) H18C(0.091)
 H117(0.064) H21A(0.093) H21B(0.093) H21C(0.093) H56A(0.109) H56B(0.109)
 H56C(0.109) H55A(0.097) H55B(0.097) H55C(0.097) H20A(0.099) H20B(0.099)
 H20C(0.099) H80A(0.101) H80B(0.101) H80C(0.101) H12D(0.113) H12E(0.113)
 H12F(0.113) H33A(0.111) H33B(0.111) H33C(0.111) H36A(0.099) H36B(0.099)
 H36C(0.099) H12G(0.118) H12H(0.118) H12I(0.118) H35A(0.124) H35B(0.124)
 H35C(0.124) H114(0.089) H116(0.093) H115(0.108) H85A(0.11) H85B(0.11)
 H85C(0.11) H10A(0.083) H10B(0.083) H10C(0.083) H99A(0.101) H99B(0.101)
 H99C(0.101) HA(0.149) HB(0.149) HC(0.149) H1A(0.157) H1B(0.157) H1C(0.157)
 H2A(0.089) H2B(0.089) H2C(0.089) H3A(0.136) H3B(0.136) H3C(0.136) H4A(0.103)
 H4B(0.103) H4C(0.103) H5A(0.132) H5B(0.132) H5C(0.132) H6A(0.136) H6B(0.136)
 H6C(0.136) H7A(0.105) H7B(0.105) H7C(0.105) H8A(0.084) H8B(0.084) H8C(0.084)
 H5AA(0.134) H5AB(0.134) H5AC(0.134) H6AA(0.141) H6AB(0.141) H6AC(0.141)
 H3AA(0.135) H3AB(0.135) H3AC(0.135) H7AA(0.102) H7AB(0.102) H7AC(0.102)
 H4AA(0.104) H4AB(0.104) H4AC(0.104) H99D(0.103) H99E(0.103) H99F(0.103)
 H8AA(0.086) H8AB(0.086) H8AC(0.086) H2AA(0.095) H2AB(0.095) H2AC(0.095)
 H12J(0.09) H12K(0.09) H12L(0.09) H1AA(0.158) H1AB(0.158) H1AC(0.158)
 H85D(0.113) H85E(0.113) H85F(0.113) HAA(0.149) HAB(0.149) HAC(0.149)
 Fixed X: H58(0.3636) H59(0.3838) H62(0.1879) H61(0.2043) H45(0.7805)
 H70(0.0454) H47(0.7914) H11A(0.4659) H11B(0.5096) H11C(0.5186) H46(0.7888)
 H40A(0.1362) H40B(0.0921) H40C(0.1558) H88(0.6379) H74(0.0931) H60(0.3037)
 H26A(0.2326) H26B(0.2001) H26C(0.2442) H64(0.3896) H49(0.7803) H29A(0.1525)
 H29B(0.1074) H29C(0.0854) H43A(0.0922) H43B(0.0283) H43C(0.0331) H92(0.8257)
 H14A(0.3716) H14B(0.3809) H14C(0.4333) H78A(0.5671) H78B(0.5862) H78C(0.5132)
 H72(-0.081) H68(0.4384) H73(-0.0049) H53A(0.1248) H53B(0.1908) H53C(0.1442)
 H89(0.6282) H13A(0.4408) H13B(0.5032) H13C(0.4942) H81A(0.5751) H81B(0.5501)
 H81C(0.5023) H12A(0.973) H12B(1.0073) H12C(0.9611) H48(0.7881) H28A(0.0688)
 H28B(0.0915) H28C(0.126) H42A(0.0424) H42B(0.0023) H42C(-0.0025) H71(-0.0544)
 H65(0.4703) H113(0.6255) H90(0.7197) H67(0.5207) H66(0.5371) H91(0.819)
 H18A(0.3499) H18B(0.2821) H18C(0.3268) H117(0.811) H21A(0.369) H21B(0.3453)
 H21C(0.3131) H56A(0.2799) H56B(0.2707) H56C(0.2335) H55A(0.1097) H55B(0.1282)
 H55C(0.1654) H20A(0.2051) H20B(0.2367) H20C(0.1921) H80A(0.5266) H80B(0.4724)
 H80C(0.5202) H12D(0.927) H12E(0.8864) H12F(0.9613) H33A(0.278) H33B(0.3129)
 H33C(0.2701) H36A(0.442) H36B(0.4185) H36C(0.3843) H12G(0.8967) H12H(0.9425)
 H12I(0.8676) H35A(0.4297) H35B(0.3644) H35C(0.4072) H114(0.6074) H116(0.7972)
 H115(0.6949) H85A(0.8433) H85B(0.8738) H85C(0.9184) H10A(0.6676) H10B(0.6655)
 H10C(0.6067) H99A(0.9707) H99B(0.9473) H99C(0.9923) HA(0.9287) HB(0.9787)
 HC(0.934) H1A(0.8593) H1B(0.934) H1C(0.8856) H2A(0.5316) H2B(0.5908)
 H2C(0.548) H3A(0.5972) H3B(0.5625) H3C(0.6379) H4A(0.9299) H4B(0.9524)
 H4C(0.8806) H5A(0.5782) H5B(0.6146) H5C(0.6538) H6A(0.5443) H6B(0.5424)
 H6C(0.508) H7A(0.9116) H7B(0.8683) H7C(0.8394) H8A(0.5998) H8B(0.5378)
 H8C(0.5512) H5AA(0.6791) H5AB(0.6831) H5AC(0.6264) H6AA(0.6066) H6AB(0.5589)
 H6AC(0.5404) H3AA(0.544) H3AB(0.6062) H3AC(0.557) H7AA(0.8441) H7AB(0.9052)
 H7AC(0.8448) H4AA(0.9152) H4AB(0.9584) H4AC(0.9761) H99D(0.9557) H99E(0.916)
 H99F(0.9765) H8AA(0.558) H8AB(0.5833) H8AC(0.631) H2AA(0.5582) H2AB(0.54)
 H2AC(0.5093) H12J(0.627) H12K(0.5779) H12L(0.652) H1AA(0.8832) H1AB(0.9536)
 H1AC(0.9215) H85D(0.8529) H85E(0.8714) H85F(0.9259) HAA(0.9477) HAB(0.975)
 HAC(0.9205)
 Fixed Y: H58(0.2286) H59(0.3256) H62(0.2642) H61(0.361) H45(0.0233) H70(-
 0.0154) H47(-0.1459) H11A(0.0818) H11B(0.0925) H11C(0.1306) H46(-0.0704)
 H40A(0.0879) H40B(0.1363) H40C(0.1532) H88(0.1957) H74(0.0201) H60(0.3933)
 H26A(0.1752) H26B(0.2345) H26C(0.2295) H64(-0.0717) H49(-0.0289) H29A(0.2691)
 H29B(0.2716) H29C(0.2374) H43A(0.2185) H43B(0.2015) H43C(0.1941) H92(0.2153)
 H14A(0.2094) H14B(0.153) H14C(0.202) H78A(0.2778) H78B(0.3396) H78C(0.321)
 H72(-0.0474) H68(-0.028) H73(-0.0133) H53A(-0.0336) H53B(-0.0241) H53C(-
 0.0741) H89(0.2224) H13A(0.2272) H13B(0.2203) H13C(0.1822) H81A(0.3635)
 H81B(0.3161) H81C(0.3444) H12A(0.1324) H12B(0.0749) H12C(0.0754) H48(-0.1234)
 H28A(0.1488) H28B(0.1836) H28C(0.1255) H42A(0.0489) H42B(0.0895) H42C(0.0968)
 H71(-0.0492) H65(-0.1403) H113(0.2946) H90(0.2457) H67(-0.0949) H66(-0.1527)
 H91(0.2416) H18A(0.0388) H18B(0.0609) H18C(0.026) H117(0.3206) H21A(-0.0651)
 H21B(-0.0801) H21C(-0.1101) H56A(-0.0955) H56B(-0.1495) H56C(-0.1458) H55A(-
 0.1181) H55B(-0.1598) H55C(-0.1635) H20A(-0.0772) H20B(-0.0462) H20C(-0.0112)
 H80A(0.204) H80B(0.2461) H80C(0.2177) H12D(0.1439) H12E(0.0941) H12F(0.0868)
 H33A(0.1272) H33B(0.0923) H33C(0.0598) H36A(0.129) H36B(0.1336) H36C(0.1701)
 H12G(-0.0043) H12H(-0.0048) H12I(0.0024) H35A(0.0251) H35B(-0.0038)
 H35C(0.0287) H114(0.3706) H116(0.3945) H115(0.4225) H85A(0.3843) H85B(0.3405)
 H85C(0.3831) H10A(-0.037) H10B(-0.0095) H10C(-0.046) H99A(0.1616) H99B(0.1005)
 H99C(0.1377) HA(0.2471) HB(0.2861) HC(0.2435) H1A(0.3883) H1B(0.3765)
 H1C(0.3394) H2A(0.0392) H2B(0.0746) H2C(0.1) H3A(0.0348) H3B(0.0367)
 H3C(0.0298) H4A(0.2485) H4B(0.2285) H4C(0.248) H5A(0.1252) H5B(0.1797)
 H5C(0.1245) H6A(0.1181) H6B(0.1759) H6C(0.1204) H7A(0.1312) H7B(0.0926)
 H7C(0.1485) H8A(0.0004) H8B(-0.0089) H8C(0.0515) H5AA(0.1368) H5AB(0.0712)
 H5AC(0.0932) H6AA(0.2019) H6AB(0.1615) H6AC(0.184) H3AA(0.0634) H3AB(0.0361)
 H3AC(0.0701) H7AA(0.2154) H7AB(0.1886) H7AC(0.1497) H4AA(0.254) H4AB(0.2136)
 H4AC(0.2236) H99D(0.1087) H99E(0.0818) H99F(0.1207) H8AA(-0.0318) H8AB(0.0023)
 H8AC(-0.0363) H2AA(0.1164) H2AB(0.0975) H2AC(0.0654) H12J(0.0608) H12K(0.0093)
 H12L(-0.0017) H1AA(0.3774) H1AB(0.3668) H1AC(0.3222) H85D(0.3705) H85E(0.3097)
 H85F(0.3541) HAA(0.2489) HAB(0.2909) HAC(0.2464)
 Fixed Z: H58(0.7174) H59(0.7096) H62(0.7052) H61(0.6972) H45(0.6246)
 H70(0.6467) H47(0.6639) H11A(0.9572) H11B(0.9178) H11C(0.9781) H46(0.5954)
 H40A(0.5156) H40B(0.4718) H40C(0.5292) H88(0.8967) H74(0.8272) H60(0.6996)
 H26A(0.9321) H26B(0.936) H26C(0.8962) H64(0.7097) H49(0.7891) H29A(0.801)
 H29B(0.84) H29C(0.7753) H43A(0.5717) H43B(0.5146) H43C(0.5854) H92(0.9745)
 H14A(0.912) H14B(0.9531) H14C(0.9748) H78A(0.8247) H78B(0.8093) H78C(0.7838)
 H72(0.729) H68(0.8886) H73(0.825) H53A(0.5674) H53B(0.5592) H53C(0.5218)
 H89(0.9905) H13A(0.849) H13B(0.9113) H13C(0.851) H81A(0.6963) H81B(0.6428)
 H81C(0.6704) H12A(0.906) H12B(0.9379) H12C(0.8655) H48(0.7632) H28A(0.8322)
 H28B(0.8966) H28C(0.8925) H42A(0.5371) H42B(0.564) H42C(0.4933) H71(0.6395)
 H65(0.737) H113(0.5886) H90(1.079) H67(0.9203) H66(0.8434) H91(1.07)
 H18A(0.9578) H18B(0.9539) H18C(1.0139) H117(0.6515) H21A(0.9481) H21B(1.0034)
 H21C(0.9365) H56A(0.6048) H56B(0.6426) H56C(0.5682) H55A(0.6273) H55B(0.5822)
 H55C(0.6565) H20A(0.9305) H20B(0.997) H20C(0.9369) H80A(0.7398) H80B(0.6972)
 H80C(0.6696) H12D(0.9887) H12E(1.0024) H12F(1.0221) H33A(0.5444) H33B(0.5073)
 H33C(0.5381) H36A(0.6499) H36B(0.5752) H36C(0.6119) H12G(0.8861) H12H(0.9586)
 H12I(0.939) H35A(0.6433) H35B(0.5994) H35C(0.5686) H114(0.5174) H116(0.5798)
 H115(0.5149) H85A(0.8785) H85B(0.935) H85C(0.9163) H10A(0.8122) H10B(0.875)
 H10C(0.8298) H99A(0.7432) H99B(0.7134) H99C(0.6894) HA(0.8275) HB(0.8801)
 HC(0.8987) H1A(0.7969) H1B(0.8208) H1C(0.7649) H2A(0.8195) H2B(0.8657)
 H2C(0.7986) H3A(0.5846) H3B(0.5098) H3C(0.5414) H4A(0.6863) H4B(0.6316)
 H4C(0.615) H5A(0.4542) H5B(0.4922) H5C(0.4883) H6A(0.5947) H6B(0.5576)
 H6C(0.5202) H7A(0.5775) H7B(0.6025) H7C(0.5624) H8A(0.7065) H8B(0.7222)
 H8C(0.698) H5AA(0.5019) H5AB(0.5211) H5AC(0.4596) H6AA(0.5138) H6AB(0.4612)
 H6AC(0.5175) H3AA(0.5032) H3AB(0.5549) H3AC(0.5761) H7AA(0.5767) H7AB(0.569)
 H7AC(0.5596) H4AA(0.6779) H4AB(0.7335) H4AC(0.6733) H99D(0.7165) H99E(0.6492)
 H99F(0.6586) H8AA(0.7535) H8AB(0.7076) H8AC(0.7624) H2AA(0.799) H2AB(0.7276)
 H2AC(0.7705) H12J(0.8863) H12K(0.8635) H12L(0.8814) H1AA(0.787) H1AB(0.8368)
 H1AC(0.7814) H85D(0.9045) H85E(0.937) H85F(0.9411) HAA(0.8576) HAB(0.9164)
 HAC(0.9123)
;
_olex2_submission_special_instructions 'No special instructions were received'

loop_
_space_group_symop_operation_xyz
'x, y, z'
'-x+1/2, y+1/2, -z+1/2'
'-x, -y, -z'
'x-1/2, -y-1/2, z-1/2'

loop_
_atom_site_label
_atom_site_type_symbol
_atom_site_fract_x
_atom_site_fract_y
_atom_site_fract_z
_atom_site_U_iso_or_equiv
_atom_site_adp_type
_atom_site_occupancy
_atom_site_site_symmetry_order
_atom_site_calc_flag
_atom_site_refinement_flags_posn
_atom_site_refinement_flags_adp
_atom_site_refinement_flags_occupancy
_atom_site_disorder_assembly
_atom_site_disorder_group
Ru1 Ru 0.2606(3) 0.1471(3) 0.7284(3) 0.01591(11) Uani 0.6667 1 d . . P A 1
Ru2 Ru 0.1703(2) 0.04015(16) 0.7425(2) 0.0227(3) Uani 0.6667 1 d . . P A 1
Ru3 Ru 0.32493(19) 0.01627(19) 0.77109(19) 0.0273(3) Uani 0.6667 1 d . . P A 1
Ru4 Ru 0.7637(3) 0.0948(2) 0.7339(3) 0.0193(2) Uani 0.6667 1 d . . P B 1
Ru5 Ru 0.7332(3) 0.2328(2) 0.6948(2) 0.0256(3) Uani 0.6667 1 d . . P B 1
Ru6 Ru 0.7383(2) 0.1849(2) 0.8355(3) 0.0266(3) Uani 0.6667 1 d . . P B 1
O7 O 0.25161(11) 0.06836(11) 0.74663(12) 0.0226(5) Uani 1 1 d . . . . .
O12 O 0.35078(13) 0.15685(12) 0.80002(13) 0.0321(6) Uani 1 1 d . . . . .
O19 O 0.30519(13) -0.02534(12) 0.84106(13) 0.0320(6) Uani 1 1 d . . . . .
O22 O 0.74615(11) 0.17050(11) 0.75455(12) 0.0227(5) Uani 1 1 d . . . . .
O27 O 0.22289(13) 0.17702(12) 0.79247(13) 0.0314(6) Uani 1 1 d . . . . .
O34 O 0.29894(13) 0.12766(12) 0.66087(13) 0.0315(6) Uani 1 1 d . . . . .
O8 O 0.38325(12) 0.06948(12) 0.84292(13) 0.0309(6) Uani 1 1 d . . . . .
O15 O 0.20830(13) 0.00671(12) 0.83434(13) 0.0307(6) Uani 1 1 d . . . . .
O30 O 0.35946(14) 0.04971(13) 0.70427(14) 0.0365(7) Uani 1 1 d . . . . .
O41 O 0.12233(13) 0.06959(13) 0.65065(13) 0.0329(6) Uani 1 1 d . . . . .
N44 N 0.77973(15) 0.00673(14) 0.71018(16) 0.0289(7) Uani 1 1 d . . . . .
O54 O 0.17580(13) -0.03760(12) 0.69720(14) 0.0338(7) Uani 1 1 d . . . . .
N57 N 0.27367(15) 0.23675(13) 0.71229(15) 0.0245(7) Uani 1 1 d . . . . .
O37 O 0.17262(13) 0.15387(12) 0.65275(13) 0.0338(7) Uani 1 1 d . . . . .
O50 O 0.27674(13) -0.04203(12) 0.69954(14) 0.0341(7) Uani 1 1 d . . . . .
O23 O 0.14661(13) 0.11013(12) 0.78367(15) 0.0339(7) Uani 1 1 d . . . . .
N63 N 0.40631(16) -0.04355(14) 0.79655(17) 0.0308(7) Uani 1 1 d . . . . .
N69 N 0.07870(16) 0.00559(15) 0.73765(17) 0.0311(8) Uani 1 1 d . . . . .
O79 O 0.6476(16) 0.259(2) 0.6995(12) 0.042(6) Uani 0.53(9) 1 d . . P B 2
O75 O 0.6624(12) 0.2437(16) 0.8025(7) 0.030(4) Uani 0.53(9) 1 d . . P B 2
O82 O 0.8055(4) 0.2815(4) 0.7563(4) 0.0332(14) Uani 0.561(10) 1 d . . P B 1
C9 C 0.38699(17) 0.12354(17) 0.84257(18) 0.0244(8) Uani 1 1 d . . . . .
N87 N 0.73248(16) 0.20426(15) 0.92563(16) 0.0308(7) Uani 1 1 d . . . . .
C16 C 0.26342(19) -0.01473(16) 0.86410(19) 0.0281(8) Uani 1 1 d . . . . .
C76 C 0.63028(19) 0.25980(18) 0.74620(19) 0.0295(9) Uani 1 1 d . . . . .
O97 O 0.8023(5) 0.2041(4) 0.6610(5) 0.033(2) Uani 0.533(7) 1 d . . P B 1
O100 O 0.6846(3) 0.1138(3) 0.8317(4) 0.0369(13) Uani 0.640(5) 1 d . . P B 1
C94 C 0.843(3) 0.165(3) 0.677(3) 0.0282(10) Uani 0.533(7) 1 d . . P B 1
C83 C 0.8224(2) 0.28300(19) 0.8189(2) 0.0359(10) Uani 1 1 d . . . . .
C107 C 0.6637(2) 0.1344(2) 0.60854(19) 0.0351(9) Uani 1 1 d . . . . .
N112 N 0.7197(2) 0.30086(17) 0.62700(18) 0.0424(9) Uani 1 1 d . . . . .
C10 C 0.43822(18) 0.15387(18) 0.89984(19) 0.0299(9) Uani 1 1 d . . . . .
O122 O 0.8267(11) 0.1468(11) 0.8876(4) 0.037(4) Uani 0.64(6) 1 d . . P B 1
C51 C 0.2178(2) -0.05525(17) 0.67691(19) 0.0296(9) Uani 1 1 d . . . . .
O93 O 0.8413(5) 0.1206(4) 0.7122(4) 0.031(2) Uani 0.533(7) 1 d . . P B 1
O118 O 0.8287(12) 0.0741(7) 0.8217(5) 0.037(3) Uani 0.64(6) 1 d . . P B 1
C58 C 0.33131(19) 0.25545(18) 0.71337(19) 0.0295(9) Uani 1 1 d . . . . .
H58 H 0.3636 0.2286 0.7174 0.035 Uiso 1 1 calc R . . . .
C59 C 0.3437(2) 0.31377(19) 0.7087(2) 0.0357(10) Uani 1 1 d . . . . .
H59 H 0.3838 0.3256 0.7096 0.043 Uiso 1 1 calc R . . . .
C31 C 0.33683(17) 0.08710(17) 0.66147(18) 0.0255(8) Uani 1 1 d . . . . .
C32 C 0.3572(2) 0.0843(2) 0.60366(19) 0.0336(9) Uani 1 1 d . . . . .
O106 O 0.6628(3) 0.1886(3) 0.6223(3) 0.0387(12) Uani 0.633(6) 1 d . . P B 1
C62 C 0.2279(2) 0.27660(18) 0.7062(2) 0.0319(9) Uani 1 1 d . . . . .
H62 H 0.1879 0.2642 0.7052 0.038 Uiso 1 1 calc R . . . .
C101 C 0.66549(18) 0.07459(18) 0.79402(19) 0.0290(9) Uani 1 1 d . . . . .
C119 C 0.85046(18) 0.10112(18) 0.87380(19) 0.0313(9) Uani 1 1 d . . . . .
C61 C 0.2373(2) 0.33482(19) 0.7014(2) 0.0369(10) Uani 1 1 d . . . . .
H61 H 0.2043 0.3610 0.6972 0.044 Uiso 1 1 calc R . . . .
O110 O 0.7030(3) 0.0988(3) 0.6379(3) 0.0380(11) Uani 0.633(6) 1 d . . P B 1
C77 C 0.5623(2) 0.2845(2) 0.7319(2) 0.0379(10) Uani 1 1 d . . . . .
C120 C 0.91113(19) 0.0765(2) 0.9258(2) 0.0381(10) Uani 1 1 d . . . . .
C24 C 0.17587(17) 0.15655(16) 0.80480(18) 0.0250(8) Uani 1 1 d . . . . .
C39 C 0.08222(19) 0.1304(2) 0.55876(19) 0.0344(10) Uani 1 1 d . . . . .
O104 O 0.6883(3) 0.0605(2) 0.7507(3) 0.0373(12) Uani 0.640(5) 1 d . . P B 1
C45 C 0.78209(19) -0.00645(19) 0.6529(2) 0.0343(9) Uani 1 1 d . . . . .
H45 H 0.7805 0.0233 0.6246 0.041 Uiso 1 1 calc R . . . .
C25 C 0.15381(19) 0.19329(18) 0.8492(2) 0.0304(9) Uani 1 1 d . . . . .
C17 C 0.2822(2) -0.02621(19) 0.9359(2) 0.0348(10) Uani 1 1 d . . . . .
C70 C 0.0351(2) -0.01480(19) 0.6830(2) 0.0403(11) Uani 1 1 d . . . . .
H70 H 0.0454 -0.0154 0.6467 0.048 Uiso 1 1 calc R . . . .
C38 C 0.12949(17) 0.11674(17) 0.62691(19) 0.0270(8) Uani 1 1 d . . . . .
C47 C 0.7887(2) -0.1077(2) 0.6756(3) 0.0434(12) Uani 1 1 d . . . . .
H47 H 0.7914 -0.1459 0.6639 0.052 Uiso 1 1 calc R . . . .
C11 C 0.4877(2) 0.1107(2) 0.9422(2) 0.0449(12) Uani 1 1 d . . . . .
H11A H 0.4659 0.0818 0.9572 0.067 Uiso 1 1 calc R . . . .
H11B H 0.5096 0.0925 0.9178 0.067 Uiso 1 1 calc R . . . .
H11C H 0.5186 0.1306 0.9781 0.067 Uiso 1 1 calc R . . . .
C46 C 0.7869(2) -0.0627(2) 0.6351(2) 0.0408(11) Uani 1 1 d . . . . .
H46 H 0.7888 -0.0704 0.5954 0.049 Uiso 1 1 calc R . . . .
C52 C 0.1936(2) -0.09395(19) 0.6170(2) 0.0366(10) Uani 1 1 d . . . . .
C102 C 0.6089(2) 0.0371(2) 0.7930(2) 0.0365(10) Uani 1 1 d . . . . .
O86 O 0.7908(4) 0.2645(3) 0.8476(3) 0.0328(11) Uani 0.561(10) 1 d . . P B 1
C40 C 0.1201(2) 0.1266(2) 0.5148(2) 0.0469(12) Uani 1 1 d . . . . .
H40A H 0.1362 0.0879 0.5156 0.070 Uiso 1 1 calc R . . . .
H40B H 0.0921 0.1363 0.4718 0.070 Uiso 1 1 calc R . . . .
H40C H 0.1558 0.1532 0.5292 0.070 Uiso 1 1 calc R . . . .
C88 C 0.6749(2) 0.20561(19) 0.9317(2) 0.0345(9) Uani 1 1 d . . . . .
H88 H 0.6379 0.1957 0.8967 0.041 Uiso 1 1 calc R . . . .
C74 C 0.0630(2) 0.00590(19) 0.7889(2) 0.0383(10) Uani 1 1 d . . . . .
H74 H 0.0931 0.0201 0.8272 0.046 Uiso 1 1 calc R . . . .
C60 C 0.2961(2) 0.35405(19) 0.7027(2) 0.0388(10) Uani 1 1 d . . . . .
H60 H 0.3037 0.3933 0.6996 0.047 Uiso 1 1 calc R . . . .
C26 C 0.2133(2) 0.2096(2) 0.9090(2) 0.0438(11) Uani 1 1 d . . . . .
H26A H 0.2326 0.1752 0.9321 0.066 Uiso 1 1 calc GR . . . .
H26B H 0.2001 0.2345 0.9360 0.066 Uiso 1 1 calc GR . . . .
H26C H 0.2442 0.2295 0.8962 0.066 Uiso 1 1 calc GR . . . .
C95 C 0.8985(2) 0.1665(2) 0.6542(2) 0.0428(11) Uani 1 1 d . . . . .
C64 C 0.4162(2) -0.0766(2) 0.7526(2) 0.0407(11) Uani 1 1 d . . . . .
H64 H 0.3896 -0.0717 0.7097 0.049 Uiso 1 1 calc R . . . .
C49 C 0.7820(2) -0.03732(19) 0.7495(2) 0.0366(10) Uani 1 1 d . . . . .
H49 H 0.7803 -0.0289 0.7891 0.044 Uiso 1 1 calc R . . . .
C29 C 0.1218(2) 0.2479(2) 0.8130(2) 0.0458(12) Uani 1 1 d . . . . .
H29A H 0.1525 0.2691 0.8010 0.069 Uiso 1 1 calc GR . . . .
H29B H 0.1074 0.2716 0.8400 0.069 Uiso 1 1 calc GR . . . .
H29C H 0.0854 0.2374 0.7753 0.069 Uiso 1 1 calc GR . . . .
C43 C 0.0566(2) 0.1918(2) 0.5575(2) 0.0463(12) Uani 1 1 d . . . . .
H43A H 0.0922 0.2185 0.5717 0.070 Uiso 1 1 calc R . . . .
H43B H 0.0283 0.2015 0.5146 0.070 Uiso 1 1 calc R . . . .
H43C H 0.0331 0.1941 0.5854 0.070 Uiso 1 1 calc R . . . .
C92 C 0.7853(2) 0.2170(2) 0.9774(2) 0.0425(11) Uani 1 1 d . . . . .
H92 H 0.8257 0.2153 0.9745 0.051 Uiso 1 1 calc R . . . .
C14 C 0.4027(2) 0.1822(2) 0.9386(2) 0.0470(12) Uani 1 1 d . . . . .
H14A H 0.3716 0.2094 0.9120 0.070 Uiso 1 1 calc R . . . .
H14B H 0.3809 0.1530 0.9531 0.070 Uiso 1 1 calc R . . . .
H14C H 0.4333 0.2020 0.9748 0.070 Uiso 1 1 calc R . . . .
C78 C 0.5567(2) 0.3079(2) 0.7932(2) 0.0448(11) Uani 1 1 d . . . . .
H78A H 0.5671 0.2778 0.8247 0.067 Uiso 1 1 calc R . . . .
H78B H 0.5862 0.3396 0.8093 0.067 Uiso 1 1 calc R . . . .
H78C H 0.5132 0.3210 0.7838 0.067 Uiso 1 1 calc R . . . .
C72 C -0.0408(2) -0.0344(2) 0.7312(3) 0.0532(14) Uani 1 1 d . . . . .
H72 H -0.0810 -0.0474 0.7290 0.064 Uiso 1 1 calc R . . . .
C68 C 0.4451(2) -0.0509(2) 0.8578(2) 0.0384(10) Uani 1 1 d . . . . .
H68 H 0.4384 -0.0280 0.8886 0.046 Uiso 1 1 calc R . . . .
C73 C 0.0042(2) -0.0139(2) 0.7880(3) 0.0494(13) Uani 1 1 d . . . . .
H73 H -0.0049 -0.0133 0.8250 0.059 Uiso 1 1 calc R . . . .
C84 C 0.8865(2) 0.3153(2) 0.8531(2) 0.0492(13) Uani 1 1 d . . . . .
C53 C 0.1602(3) -0.0526(2) 0.5612(2) 0.0543(14) Uani 1 1 d . . . . .
H53A H 0.1248 -0.0336 0.5674 0.081 Uiso 1 1 calc R . . . .
H53B H 0.1908 -0.0241 0.5592 0.081 Uiso 1 1 calc R . . . .
H53C H 0.1442 -0.0741 0.5218 0.081 Uiso 1 1 calc R . . . .
C89 C 0.6689(2) 0.2212(2) 0.9881(2) 0.0452(12) Uani 1 1 d . . . . .
H89 H 0.6282 0.2224 0.9905 0.054 Uiso 1 1 calc R . . . .
C13 C 0.4723(2) 0.2002(2) 0.8755(2) 0.0485(13) Uani 1 1 d . . . . .
H13A H 0.4408 0.2272 0.8490 0.073 Uiso 1 1 calc R . . . .
H13B H 0.5032 0.2203 0.9113 0.073 Uiso 1 1 calc R . . . .
H13C H 0.4942 0.1822 0.8510 0.073 Uiso 1 1 calc R . . . .
C81 C 0.5459(2) 0.3315(2) 0.6806(3) 0.0564(15) Uani 1 1 d . . . . .
H81A H 0.5751 0.3635 0.6963 0.085 Uiso 1 1 calc R . . . .
H81B H 0.5501 0.3161 0.6428 0.085 Uiso 1 1 calc R . . . .
H81C H 0.5023 0.3444 0.6704 0.085 Uiso 1 1 calc R . . . .
C121 C 0.9685(2) 0.0912(2) 0.9071(3) 0.0523(13) Uani 1 1 d . . . . .
H12A H 0.9730 0.1324 0.9060 0.078 Uiso 1 1 calc R . . . .
H12B H 1.0073 0.0749 0.9379 0.078 Uiso 1 1 calc R . . . .
H12C H 0.9611 0.0754 0.8655 0.078 Uiso 1 1 calc R . . . .
C48 C 0.7865(2) -0.09419(19) 0.7342(3) 0.0433(11) Uani 1 1 d . . . . .
H48 H 0.7881 -0.1234 0.7632 0.052 Uiso 1 1 calc R . . . .
C28 C 0.1055(2) 0.1597(2) 0.8695(3) 0.0499(13) Uani 1 1 d . . . . .
H28A H 0.0688 0.1488 0.8322 0.075 Uiso 1 1 calc GR . . . .
H28B H 0.0915 0.1836 0.8966 0.075 Uiso 1 1 calc GR . . . .
H28C H 0.1260 0.1255 0.8925 0.075 Uiso 1 1 calc GR . . . .
C42 C 0.0259(2) 0.0874(2) 0.5362(2) 0.0522(13) Uani 1 1 d . . . . .
H42A H 0.0424 0.0489 0.5371 0.078 Uiso 1 1 calc R . . . .
H42B H 0.0023 0.0895 0.5640 0.078 Uiso 1 1 calc R . . . .
H42C H -0.0025 0.0968 0.4933 0.078 Uiso 1 1 calc R . . . .
C71 C -0.0251(2) -0.0352(2) 0.6782(3) 0.0541(14) Uani 1 1 d . . . . .
H71 H -0.0544 -0.0492 0.6395 0.065 Uiso 1 1 calc R . . . .
C65 C 0.4646(2) -0.1178(2) 0.7686(3) 0.0525(14) Uani 1 1 d . . . . .
H65 H 0.4703 -0.1403 0.7370 0.063 Uiso 1 1 calc R . . . .
C113 C 0.6607(3) 0.3156(2) 0.5875(2) 0.0536(14) Uani 1 1 d . . . . .
H113 H 0.6255 0.2946 0.5886 0.064 Uiso 1 1 calc R . . . .
C90 C 0.7229(3) 0.2350(2) 1.0406(2) 0.0513(13) Uani 1 1 d . . . . .
H90 H 0.7197 0.2457 1.0790 0.062 Uiso 1 1 calc R . . . .
C67 C 0.4944(2) -0.0910(2) 0.8772(3) 0.0513(13) Uani 1 1 d . . . . .
H67 H 0.5207 -0.0949 0.9203 0.062 Uiso 1 1 calc R . . . .
C66 C 0.5042(2) -0.1252(2) 0.8316(3) 0.0567(15) Uani 1 1 d . . . . .
H66 H 0.5371 -0.1527 0.8434 0.068 Uiso 1 1 calc R . . . .
C91 C 0.7815(3) 0.2327(3) 1.0350(2) 0.0553(14) Uani 1 1 d . . . . .
H91 H 0.8190 0.2416 1.0700 0.066 Uiso 1 1 calc R . . . .
C18 C 0.3131(3) 0.0301(2) 0.9684(2) 0.0604(15) Uani 1 1 d . . . . .
H18A H 0.3499 0.0388 0.9578 0.091 Uiso 1 1 calc R . . . .
H18B H 0.2821 0.0609 0.9539 0.091 Uiso 1 1 calc R . . . .
H18C H 0.3268 0.0260 1.0139 0.091 Uiso 1 1 calc R . . . .
C117 C 0.7693(3) 0.3305(2) 0.6240(3) 0.0537(13) Uani 1 1 d . . . . .
H117 H 0.8110 0.3206 0.6515 0.064 Uiso 1 1 calc R . . . .
C21 C 0.3320(3) -0.0749(3) 0.9580(2) 0.0622(16) Uani 1 1 d . . . . .
H21A H 0.3690 -0.0651 0.9481 0.093 Uiso 1 1 calc R . . . .
H21B H 0.3453 -0.0801 1.0034 0.093 Uiso 1 1 calc R . . . .
H21C H 0.3131 -0.1101 0.9365 0.093 Uiso 1 1 calc R . . . .
C56 C 0.2495(3) -0.1239(3) 0.6073(3) 0.073(2) Uani 1 1 d . . . . .
H56A H 0.2799 -0.0955 0.6048 0.109 Uiso 1 1 calc R . . . .
H56B H 0.2707 -0.1495 0.6426 0.109 Uiso 1 1 calc R . . . .
H56C H 0.2335 -0.1458 0.5682 0.109 Uiso 1 1 calc R . . . .
C55 C 0.1447(3) -0.1379(2) 0.6211(3) 0.0645(16) Uani 1 1 d . . . . .
H55A H 0.1097 -0.1181 0.6273 0.097 Uiso 1 1 calc R . . . .
H55B H 0.1282 -0.1598 0.5822 0.097 Uiso 1 1 calc R . . . .
H55C H 0.1654 -0.1635 0.6565 0.097 Uiso 1 1 calc R . . . .
C108 C 0.6088(3) 0.1164(3) 0.5470(3) 0.0655(15) Uani 1 1 d . . . . .
C20 C 0.2236(3) -0.0416(3) 0.9515(3) 0.0657(17) Uani 1 1 d . . . . .
H20A H 0.2051 -0.0772 0.9305 0.099 Uiso 1 1 calc R . . . .
H20B H 0.2367 -0.0462 0.9970 0.099 Uiso 1 1 calc R . . . .
H20C H 0.1921 -0.0112 0.9369 0.099 Uiso 1 1 calc R . . . .
C80 C 0.5161(2) 0.2333(3) 0.7073(3) 0.0676(18) Uani 1 1 d . . . . .
H80A H 0.5266 0.2040 0.7398 0.101 Uiso 1 1 calc R . . . .
H80B H 0.4724 0.2461 0.6972 0.101 Uiso 1 1 calc R . . . .
H80C H 0.5202 0.2177 0.6696 0.101 Uiso 1 1 calc R . . . .
C124 C 0.9225(3) 0.1028(3) 0.9907(2) 0.075(2) Uani 1 1 d . . . . .
H12D H 0.9270 0.1439 0.9887 0.113 Uiso 1 1 calc R . . . .
H12E H 0.8864 0.0941 1.0024 0.113 Uiso 1 1 calc R . . . .
H12F H 0.9613 0.0868 1.0221 0.113 Uiso 1 1 calc R . . . .
C33 C 0.2994(3) 0.0916(3) 0.5429(2) 0.074(2) Uani 1 1 d . . . . .
H33A H 0.2780 0.1272 0.5444 0.111 Uiso 1 1 calc R . . . .
H33B H 0.3129 0.0923 0.5073 0.111 Uiso 1 1 calc R . . . .
H33C H 0.2701 0.0598 0.5381 0.111 Uiso 1 1 calc R . . . .
C36 C 0.4049(3) 0.1338(3) 0.6109(3) 0.0660(16) Uani 1 1 d . . . . .
H36A H 0.4420 0.1290 0.6499 0.099 Uiso 1 1 calc R . . . .
H36B H 0.4185 0.1336 0.5752 0.099 Uiso 1 1 calc R . . . .
H36C H 0.3843 0.1701 0.6119 0.099 Uiso 1 1 calc R . . . .
C123 C 0.9038(3) 0.0115(3) 0.9275(3) 0.079(2) Uani 1 1 d . . . . .
H12G H 0.8967 -0.0043 0.8861 0.118 Uiso 1 1 calc R . . . .
H12H H 0.9425 -0.0048 0.9586 0.118 Uiso 1 1 calc R . . . .
H12I H 0.8676 0.0024 0.9390 0.118 Uiso 1 1 calc R . . . .
C35 C 0.3929(4) 0.0285(3) 0.6037(3) 0.083(2) Uani 1 1 d . . . . .
H35A H 0.4297 0.0251 0.6433 0.124 Uiso 1 1 calc R . . . .
H35B H 0.3644 -0.0038 0.5994 0.124 Uiso 1 1 calc R . . . .
H35C H 0.4072 0.0287 0.5686 0.124 Uiso 1 1 calc R . . . .
C114 C 0.6493(4) 0.3610(3) 0.5444(3) 0.074(2) Uani 1 1 d . . . . .
H114 H 0.6074 0.3706 0.5174 0.089 Uiso 1 1 calc R . . . .
C116 C 0.7613(4) 0.3753(3) 0.5816(3) 0.078(2) Uani 1 1 d . . . . .
H116 H 0.7972 0.3945 0.5798 0.093 Uiso 1 1 calc R . . . .
C115 C 0.7010(5) 0.3913(3) 0.5426(3) 0.090(3) Uani 1 1 d . . . . .
H115 H 0.6949 0.4225 0.5149 0.108 Uiso 1 1 calc R . . . .
C85 C 0.8799(15) 0.3599(7) 0.9001(9) 0.073(5) Uani 0.561(10) 1 d . . P B 1
H85A H 0.8433 0.3843 0.8785 0.110 Uiso 0.561(10) 1 calc R . P B 1
H85B H 0.8738 0.3405 0.9350 0.110 Uiso 0.561(10) 1 calc R . P B 1
H85C H 0.9184 0.3831 0.9163 0.110 Uiso 0.561(10) 1 calc R . P B 1
C103 C 0.6402(4) -0.0193(4) 0.8312(4) 0.0551(17) Uani 0.640(5) 1 d . . P B 1
H10A H 0.6676 -0.0370 0.8122 0.083 Uiso 0.640(5) 1 calc R . P B 1
H10B H 0.6655 -0.0095 0.8750 0.083 Uiso 0.640(5) 1 calc R . P B 1
H10C H 0.6067 -0.0460 0.8298 0.083 Uiso 0.640(5) 1 calc R . P B 1
C99 C 0.9576(5) 0.1391(6) 0.7047(6) 0.067(2) Uani 0.533(7) 1 d . . P B 1
H99A H 0.9707 0.1616 0.7432 0.101 Uiso 0.533(7) 1 calc R . P B 1
H99B H 0.9473 0.1005 0.7134 0.101 Uiso 0.533(7) 1 calc R . P B 1
H99C H 0.9923 0.1377 0.6894 0.101 Uiso 0.533(7) 1 calc R . P B 1
C C 0.9364(19) 0.2688(17) 0.8660(19) 0.100(9) Uani 0.561(10) 1 d . . P B 1
HA H 0.9287 0.2471 0.8275 0.149 Uiso 0.561(10) 1 calc R . P B 1
HB H 0.9787 0.2861 0.8801 0.149 Uiso 0.561(10) 1 calc R . P B 1
HC H 0.9340 0.2435 0.8987 0.149 Uiso 0.561(10) 1 calc R . P B 1
C1 C 0.8918(10) 0.359(2) 0.8044(17) 0.104(8) Uani 0.561(10) 1 d . . P B 1
H1A H 0.8593 0.3883 0.7969 0.157 Uiso 0.561(10) 1 calc R . P B 1
H1B H 0.9340 0.3765 0.8208 0.157 Uiso 0.561(10) 1 calc R . P B 1
H1C H 0.8856 0.3394 0.7649 0.157 Uiso 0.561(10) 1 calc R . P B 1
C2 C 0.5660(4) 0.0653(4) 0.8218(5) 0.0596(18) Uani 0.640(5) 1 d . . P B 1
H2A H 0.5316 0.0392 0.8195 0.089 Uiso 0.640(5) 1 calc R . P B 1
H2B H 0.5908 0.0746 0.8657 0.089 Uiso 0.640(5) 1 calc R . P B 1
H2C H 0.5480 0.1000 0.7986 0.089 Uiso 0.640(5) 1 calc R . P B 1
C3 C 0.6008(6) 0.0475(5) 0.5455(6) 0.091(3) Uani 0.633(6) 1 d D . P B 1
H3A H 0.5972 0.0348 0.5846 0.136 Uiso 0.633(6) 1 calc R . P B 1
H3B H 0.5625 0.0367 0.5098 0.136 Uiso 0.633(6) 1 calc R . P B 1
H3C H 0.6379 0.0298 0.5414 0.136 Uiso 0.633(6) 1 calc R . P B 1
C4 C 0.9170(6) 0.2286(5) 0.6460(7) 0.0684(19) Uani 0.533(7) 1 d . . P B 1
H4A H 0.9299 0.2485 0.6863 0.103 Uiso 0.533(7) 1 calc R . P B 1
H4B H 0.9524 0.2285 0.6316 0.103 Uiso 0.533(7) 1 calc R . P B 1
H4C H 0.8806 0.2480 0.6150 0.103 Uiso 0.533(7) 1 calc R . P B 1
C5 C 0.6143(6) 0.1382(6) 0.4910(4) 0.088(2) Uani 0.633(6) 1 d . . P B 1
H5A H 0.5782 0.1252 0.4542 0.132 Uiso 0.633(6) 1 calc R . P B 1
H5B H 0.6146 0.1797 0.4922 0.132 Uiso 0.633(6) 1 calc R . P B 1
H5C H 0.6538 0.1245 0.4883 0.132 Uiso 0.633(6) 1 calc R . P B 1
C6 C 0.5446(5) 0.1345(5) 0.5557(5) 0.091(2) Uani 0.633(6) 1 d D . P B 1
H6A H 0.5443 0.1181 0.5947 0.136 Uiso 0.633(6) 1 calc R . P B 1
H6B H 0.5424 0.1759 0.5576 0.136 Uiso 0.633(6) 1 calc R . P B 1
H6C H 0.5080 0.1204 0.5202 0.136 Uiso 0.633(6) 1 calc R . P B 1
C7 C 0.8775(5) 0.1315(6) 0.5937(6) 0.0699(19) Uani 0.533(7) 1 d . . P B 1
H7A H 0.9116 0.1312 0.5775 0.105 Uiso 0.533(7) 1 calc R . P B 1
H7B H 0.8683 0.0926 0.6025 0.105 Uiso 0.533(7) 1 calc R . P B 1
H7C H 0.8394 0.1485 0.5624 0.105 Uiso 0.533(7) 1 calc R . P B 1
C8 C 0.5709(4) 0.0183(4) 0.7234(4) 0.056(2) Uani 0.640(5) 1 d . . P B 1
H8A H 0.5998 0.0004 0.7065 0.084 Uiso 0.640(5) 1 calc R . P B 1
H8B H 0.5378 -0.0089 0.7222 0.084 Uiso 0.640(5) 1 calc R . P B 1
H8C H 0.5512 0.0515 0.6980 0.084 Uiso 0.640(5) 1 calc R . P B 1
O1 O 0.6830(5) 0.0914(4) 0.6525(4) 0.0317(14) Uani 0.367(6) 1 d . . P B 2
O2 O 0.6853(5) 0.1822(5) 0.6149(5) 0.0369(13) Uani 0.367(6) 1 d . . P B 2
C5A C 0.6543(8) 0.1029(9) 0.5025(8) 0.089(3) Uani 0.367(6) 1 d D . P B 2
H5AA H 0.6791 0.1368 0.5019 0.134 Uiso 0.367(6) 1 calc R . P B 2
H5AB H 0.6831 0.0712 0.5211 0.134 Uiso 0.367(6) 1 calc R . P B 2
H5AC H 0.6264 0.0932 0.4596 0.134 Uiso 0.367(6) 1 calc R . P B 2
C6A C 0.5754(9) 0.1714(9) 0.5058(9) 0.094(3) Uani 0.367(6) 1 d D . P B 2
H6AA H 0.6066 0.2019 0.5138 0.141 Uiso 0.367(6) 1 calc R . P B 2
H6AB H 0.5589 0.1615 0.4612 0.141 Uiso 0.367(6) 1 calc R . P B 2
H6AC H 0.5404 0.1840 0.5175 0.141 Uiso 0.367(6) 1 calc R . P B 2
C3A C 0.5769(9) 0.0683(11) 0.5452(10) 0.090(3) Uani 0.367(6) 1 d D . P B 2
H3AA H 0.5440 0.0634 0.5032 0.135 Uiso 0.367(6) 1 calc R . P B 2
H3AB H 0.6062 0.0361 0.5549 0.135 Uiso 0.367(6) 1 calc R . P B 2
H3AC H 0.5570 0.0701 0.5761 0.135 Uiso 0.367(6) 1 calc R . P B 2
O97A O 0.8199(6) 0.2143(5) 0.6843(6) 0.038(3) Uani 0.467(7) 1 d . . P B 2
O93A O 0.8236(6) 0.1174(5) 0.6872(5) 0.032(2) Uani 0.467(7) 1 d . . P B 2
C94A C 0.842(3) 0.164(3) 0.679(3) 0.0282(10) Uani 0.467(7) 1 d . . P B 2
C7A C 0.8706(6) 0.1814(7) 0.5834(6) 0.0680(19) Uani 0.467(7) 1 d . . P B 2
H7AA H 0.8441 0.2154 0.5767 0.102 Uiso 0.467(7) 1 calc R . P B 2
H7AB H 0.9052 0.1886 0.5690 0.102 Uiso 0.467(7) 1 calc R . P B 2
H7AC H 0.8448 0.1497 0.5596 0.102 Uiso 0.467(7) 1 calc R . P B 2
C4A C 0.9412(7) 0.2195(6) 0.6880(8) 0.069(2) Uani 0.467(7) 1 d . . P B 2
H4AA H 0.9152 0.2540 0.6779 0.104 Uiso 0.467(7) 1 calc R . P B 2
H4AB H 0.9584 0.2136 0.7335 0.104 Uiso 0.467(7) 1 calc R . P B 2
H4AC H 0.9761 0.2236 0.6733 0.104 Uiso 0.467(7) 1 calc R . P B 2
C99A C 0.9403(7) 0.1149(7) 0.6711(8) 0.068(2) Uani 0.467(7) 1 d . . P B 2
H99D H 0.9557 0.1087 0.7165 0.103 Uiso 0.467(7) 1 calc R . P B 2
H99E H 0.9160 0.0818 0.6492 0.103 Uiso 0.467(7) 1 calc R . P B 2
H99F H 0.9765 0.1207 0.6586 0.103 Uiso 0.467(7) 1 calc R . P B 2
C8A C 0.5941(8) -0.0111(7) 0.7507(8) 0.057(2) Uani 0.360(5) 1 d . . P B 2
H8AA H 0.5580 -0.0318 0.7535 0.086 Uiso 0.360(5) 1 calc R . P B 2
H8AB H 0.5833 0.0023 0.7076 0.086 Uiso 0.360(5) 1 calc R . P B 2
H8AC H 0.6310 -0.0363 0.7624 0.086 Uiso 0.360(5) 1 calc R . P B 2
C2A C 0.5476(7) 0.0841(7) 0.7701(9) 0.064(3) Uani 0.360(5) 1 d . . P B 2
H2AA H 0.5582 0.1164 0.7990 0.095 Uiso 0.360(5) 1 calc R . P B 2
H2AB H 0.5400 0.0975 0.7276 0.095 Uiso 0.360(5) 1 calc R . P B 2
H2AC H 0.5093 0.0654 0.7705 0.095 Uiso 0.360(5) 1 calc R . P B 2
C12 C 0.6172(7) 0.0252(7) 0.8626(8) 0.060(2) Uani 0.360(5) 1 d . . P B 2
H12J H 0.6270 0.0608 0.8863 0.090 Uiso 0.360(5) 1 calc R . P B 2
H12K H 0.5779 0.0093 0.8635 0.090 Uiso 0.360(5) 1 calc R . P B 2
H12L H 0.6520 -0.0017 0.8814 0.090 Uiso 0.360(5) 1 calc R . P B 2
O3 O 0.7086(5) 0.0532(5) 0.7815(5) 0.0342(13) Uani 0.360(5) 1 d . . P B 2
O4 O 0.6651(6) 0.1284(5) 0.8190(7) 0.0342(17) Uani 0.360(5) 1 d . . P B 2
O86A O 0.8124(4) 0.2437(4) 0.8603(4) 0.0324(13) Uani 0.439(10) 1 d . . P B 2
O82A O 0.7894(5) 0.2898(5) 0.7655(6) 0.0330(13) Uani 0.439(10) 1 d . . P B 2
C1A C 0.9137(15) 0.348(3) 0.811(2) 0.105(8) Uani 0.439(10) 1 d D . P B 2
H1AA H 0.8832 0.3774 0.7870 0.158 Uiso 0.439(10) 1 calc R . P B 2
H1AB H 0.9536 0.3668 0.8368 0.158 Uiso 0.439(10) 1 calc R . P B 2
H1AC H 0.9215 0.3222 0.7814 0.158 Uiso 0.439(10) 1 calc R . P B 2
C85A C 0.884(2) 0.3396(10) 0.9146(11) 0.075(5) Uani 0.439(10) 1 d . . P B 2
H85D H 0.8529 0.3705 0.9045 0.113 Uiso 0.439(10) 1 calc R . P B 2
H85E H 0.8714 0.3097 0.9370 0.113 Uiso 0.439(10) 1 calc R . P B 2
H85F H 0.9259 0.3541 0.9411 0.113 Uiso 0.439(10) 1 calc R . P B 2
CA C 0.937(2) 0.271(2) 0.888(3) 0.100(10) Uani 0.439(10) 1 d D . P B 2
HAA H 0.9477 0.2489 0.8576 0.149 Uiso 0.439(10) 1 calc R . P B 2
HAB H 0.9750 0.2909 0.9164 0.149 Uiso 0.439(10) 1 calc R . P B 2
HAC H 0.9205 0.2464 0.9123 0.149 Uiso 0.439(10) 1 calc R . P B 2
Co4A Co 0.7628(10) 0.0914(8) 0.7330(10) 0.0193(2) Uani 0.3333 1 d . . P B 2
Co6A Co 0.7429(8) 0.1894(8) 0.8374(9) 0.0266(3) Uani 0.3333 1 d . . P B 2
Co5A Co 0.7349(9) 0.2297(8) 0.6911(8) 0.0256(3) Uani 0.3333 1 d . . P B 2
Co1A Co 0.2616(10) 0.1472(10) 0.7283(10) 0.01591(11) Uani 0.3333 1 d . . P A 2
Co3A Co 0.3296(7) 0.0149(7) 0.7666(7) 0.0273(3) Uani 0.3333 1 d . . P A 2
Co2A Co 0.1677(8) 0.0346(6) 0.7411(8) 0.0227(3) Uani 0.3333 1 d . . P A 2
O79A O 0.6598(16) 0.2720(14) 0.7107(14) 0.032(4) Uani 0.47(9) 1 d . . P B 1
O75A O 0.6500(13) 0.2251(16) 0.7924(13) 0.031(4) Uani 0.47(9) 1 d . . P B 1
O5 O 0.8092(11) 0.1272(15) 0.8873(7) 0.026(4) Uani 0.36(6) 1 d . . P B 2
O6 O 0.8461(13) 0.0867(13) 0.8178(6) 0.029(4) Uani 0.36(6) 1 d . . P B 2

loop_
_atom_site_aniso_label
_atom_site_aniso_U_11
_atom_site_aniso_U_22
_atom_site_aniso_U_33
_atom_site_aniso_U_23
_atom_site_aniso_U_13
_atom_site_aniso_U_12
Ru1 0.0157(2) 0.01417(16) 0.01624(15) 0.00066(12) 0.00420(15) -0.00035(16)
Ru2 0.0231(4) 0.0175(8) 0.0258(3) -0.0014(5) 0.0075(3) -0.0026(5)
Ru3 0.0298(6) 0.0261(3) 0.0267(6) -0.0021(4) 0.0117(3) 0.0019(4)
Ru4 0.0188(2) 0.0176(7) 0.0215(3) 0.0003(4) 0.00776(19) 0.0009(4)
Ru5 0.0303(3) 0.0243(6) 0.0247(6) 0.0029(4) 0.0132(3) 0.0061(3)
Ru6 0.0248(7) 0.0297(8) 0.0241(4) -0.0013(5) 0.0079(5) -0.0017(5)
O7 0.0249(13) 0.0215(14) 0.0210(13) -0.0015(10) 0.0080(10) -0.0006(10)
O12 0.0304(14) 0.0231(15) 0.0305(15) 0.0015(12) -0.0025(12) -0.0026(11)
O19 0.0367(15) 0.0307(16) 0.0317(15) 0.0078(12) 0.0165(13) 0.0077(12)
O22 0.0201(12) 0.0255(14) 0.0230(13) 0.0011(11) 0.0087(10) 0.0004(10)
O27 0.0399(16) 0.0250(15) 0.0355(16) -0.0020(12) 0.0214(13) -0.0055(12)
O34 0.0399(16) 0.0286(15) 0.0291(15) 0.0036(12) 0.0167(13) 0.0026(13)
O8 0.0291(14) 0.0257(15) 0.0277(15) -0.0012(12) -0.0008(11) 0.0018(11)
O15 0.0292(14) 0.0354(16) 0.0286(15) 0.0051(12) 0.0120(12) 0.0007(12)
O30 0.0376(16) 0.0424(18) 0.0336(16) 0.0112(14) 0.0181(13) 0.0130(13)
O41 0.0287(14) 0.0327(16) 0.0295(15) 0.0049(12) 0.0021(12) -0.0054(12)
N44 0.0281(16) 0.0232(17) 0.0349(19) 0.0018(14) 0.0112(14) 0.0004(13)
O54 0.0335(15) 0.0264(15) 0.0410(17) -0.0087(13) 0.0138(13) -0.0062(12)
N57 0.0263(16) 0.0200(16) 0.0246(16) 0.0007(13) 0.0068(13) 0.0007(13)
O37 0.0280(14) 0.0317(16) 0.0314(15) 0.0058(12) -0.0005(12) -0.0050(12)
O50 0.0321(15) 0.0311(16) 0.0349(16) -0.0125(13) 0.0079(12) 0.0009(12)
O23 0.0333(15) 0.0243(15) 0.0495(18) -0.0081(13) 0.0220(14) -0.0046(12)
N63 0.0321(18) 0.0248(18) 0.0376(19) -0.0008(15) 0.0156(15) 0.0028(14)
N69 0.0288(17) 0.0238(18) 0.041(2) -0.0003(15) 0.0138(15) -0.0022(14)
O79 0.029(9) 0.064(16) 0.036(7) 0.016(7) 0.016(7) 0.022(7)
O75 0.040(6) 0.028(9) 0.021(4) -0.005(4) 0.011(3) 0.014(6)
O82 0.041(3) 0.026(3) 0.036(3) -0.001(2) 0.019(2) -0.005(2)
C9 0.0214(18) 0.026(2) 0.0244(19) -0.0018(16) 0.0068(15) -0.0002(15)
N87 0.0355(18) 0.033(2) 0.0249(17) 0.0011(14) 0.0128(14) 0.0001(15)
C16 0.036(2) 0.0175(19) 0.030(2) -0.0023(16) 0.0124(17) -0.0042(16)
C76 0.028(2) 0.026(2) 0.034(2) -0.0042(18) 0.0109(17) 0.0007(16)
O97 0.041(5) 0.030(4) 0.038(5) 0.005(3) 0.026(4) 0.008(3)
O100 0.050(4) 0.031(3) 0.042(3) -0.008(2) 0.031(3) -0.011(2)
C94 0.0294(16) 0.0286(16) 0.0302(18) -0.0012(14) 0.0153(14) 0.0001(13)
C83 0.035(2) 0.030(2) 0.047(3) -0.010(2) 0.020(2) 0.0001(18)
C107 0.032(2) 0.046(2) 0.0242(19) -0.0051(16) 0.0073(16) 0.0096(17)
N112 0.067(3) 0.033(2) 0.037(2) 0.0075(17) 0.031(2) 0.0173(19)
C10 0.027(2) 0.033(2) 0.026(2) -0.0035(17) 0.0054(16) -0.0031(16)
O122 0.024(6) 0.051(7) 0.028(3) -0.006(3) 0.000(3) 0.005(5)
C51 0.037(2) 0.022(2) 0.028(2) -0.0022(16) 0.0101(17) 0.0003(17)
O93 0.034(5) 0.030(3) 0.037(5) 0.004(4) 0.021(4) 0.000(3)
O118 0.041(7) 0.024(5) 0.033(4) 0.002(3) 0.001(3) 0.005(4)
C58 0.033(2) 0.026(2) 0.029(2) 0.0038(17) 0.0116(17) -0.0004(16)
C59 0.037(2) 0.031(2) 0.039(2) 0.0029(19) 0.0147(19) -0.0065(18)
C31 0.0235(18) 0.029(2) 0.0240(19) -0.0067(16) 0.0088(15) -0.0054(16)
C32 0.036(2) 0.042(3) 0.025(2) -0.0050(18) 0.0140(17) -0.0020(19)
O106 0.043(3) 0.040(2) 0.026(2) -0.0008(16) 0.004(2) 0.009(2)
C62 0.035(2) 0.031(2) 0.032(2) 0.0037(17) 0.0149(18) 0.0037(17)
C101 0.027(2) 0.030(2) 0.031(2) 0.0052(17) 0.0122(17) -0.0004(16)
C119 0.024(2) 0.039(3) 0.028(2) 0.0079(18) 0.0069(17) -0.0002(17)
C61 0.049(3) 0.028(2) 0.036(2) 0.0060(18) 0.018(2) 0.0131(19)
O110 0.042(3) 0.0403(19) 0.025(2) -0.0063(16) 0.0054(17) 0.0088(19)
C77 0.029(2) 0.044(3) 0.041(3) -0.002(2) 0.0139(19) 0.0061(19)
C120 0.026(2) 0.046(3) 0.035(2) 0.012(2) 0.0046(18) 0.0060(19)
C24 0.0237(18) 0.023(2) 0.0272(19) 0.0006(16) 0.0086(15) 0.0033(15)
C39 0.025(2) 0.046(3) 0.027(2) 0.0066(19) 0.0041(16) 0.0035(18)
O104 0.048(3) 0.029(2) 0.047(3) -0.010(3) 0.032(3) -0.012(2)
C45 0.034(2) 0.032(2) 0.035(2) -0.0020(18) 0.0111(18) 0.0024(18)
C25 0.032(2) 0.029(2) 0.033(2) -0.0049(17) 0.0164(17) -0.0003(17)
C17 0.046(2) 0.035(2) 0.025(2) 0.0048(18) 0.0157(18) 0.0022(19)
C70 0.037(2) 0.032(2) 0.046(3) 0.003(2) 0.009(2) -0.0068(19)
C38 0.0228(18) 0.029(2) 0.028(2) 0.0006(16) 0.0074(16) 0.0022(16)
C47 0.036(2) 0.026(2) 0.065(3) -0.013(2) 0.017(2) -0.0032(19)
C11 0.037(2) 0.052(3) 0.032(2) 0.000(2) -0.0026(19) 0.005(2)
C46 0.040(2) 0.037(3) 0.044(3) -0.008(2) 0.014(2) 0.004(2)
C52 0.039(2) 0.029(2) 0.034(2) -0.0113(18) 0.0052(18) 0.0032(18)
C102 0.035(2) 0.039(3) 0.039(2) -0.001(2) 0.0177(19) -0.0098(19)
O86 0.040(3) 0.026(3) 0.035(2) -0.0025(18) 0.0182(19) -0.005(2)
C40 0.046(3) 0.061(3) 0.030(2) 0.002(2) 0.011(2) 0.003(2)
C88 0.041(2) 0.038(2) 0.025(2) -0.0021(18) 0.0121(18) 0.0002(19)
C74 0.034(2) 0.030(2) 0.052(3) -0.001(2) 0.018(2) -0.0036(18)
C60 0.053(3) 0.027(2) 0.035(2) 0.0003(18) 0.014(2) -0.002(2)
C26 0.045(3) 0.050(3) 0.034(2) -0.013(2) 0.013(2) -0.005(2)
C95 0.040(2) 0.047(3) 0.057(3) 0.004(2) 0.036(2) 0.0033(18)
C64 0.034(2) 0.040(3) 0.053(3) -0.014(2) 0.023(2) -0.0055(19)
C49 0.035(2) 0.030(2) 0.047(3) 0.004(2) 0.019(2) -0.0005(18)
C29 0.046(3) 0.037(3) 0.055(3) -0.004(2) 0.021(2) 0.011(2)
C43 0.037(2) 0.051(3) 0.044(3) 0.014(2) 0.007(2) 0.012(2)
C92 0.040(2) 0.056(3) 0.028(2) -0.004(2) 0.0084(19) -0.010(2)
C14 0.049(3) 0.052(3) 0.039(3) -0.021(2) 0.016(2) -0.008(2)
C78 0.043(3) 0.048(3) 0.050(3) 0.000(2) 0.025(2) 0.009(2)
C72 0.034(3) 0.036(3) 0.089(4) 0.009(3) 0.022(3) -0.009(2)
C68 0.035(2) 0.042(3) 0.039(2) 0.008(2) 0.0146(19) 0.0099(19)
C73 0.044(3) 0.042(3) 0.075(4) 0.004(3) 0.036(3) -0.004(2)
C84 0.041(3) 0.046(3) 0.061(3) -0.014(3) 0.020(2) -0.017(2)
C53 0.065(3) 0.054(3) 0.033(3) -0.010(2) 0.006(2) 0.004(3)
C89 0.057(3) 0.048(3) 0.039(3) -0.001(2) 0.028(2) 0.001(2)
C13 0.038(3) 0.054(3) 0.044(3) -0.004(2) 0.006(2) -0.021(2)
C81 0.050(3) 0.068(4) 0.053(3) 0.015(3) 0.022(2) 0.035(3)
C121 0.030(2) 0.063(4) 0.058(3) 0.005(3) 0.010(2) 0.006(2)
C48 0.045(3) 0.022(2) 0.062(3) 0.006(2) 0.020(2) 0.0000(19)
C28 0.056(3) 0.054(3) 0.054(3) -0.013(3) 0.037(3) -0.011(2)
C42 0.030(2) 0.062(3) 0.046(3) 0.010(3) -0.005(2) -0.006(2)
C71 0.036(3) 0.047(3) 0.067(4) 0.004(3) 0.006(2) -0.016(2)
C65 0.044(3) 0.037(3) 0.087(4) -0.019(3) 0.036(3) -0.001(2)
C113 0.071(3) 0.059(3) 0.035(3) 0.017(2) 0.025(2) 0.033(3)
C90 0.071(3) 0.062(4) 0.027(2) -0.008(2) 0.025(2) -0.004(3)
C67 0.047(3) 0.049(3) 0.059(3) 0.018(3) 0.022(2) 0.017(2)
C66 0.040(3) 0.037(3) 0.093(5) 0.015(3) 0.024(3) 0.014(2)
C91 0.062(3) 0.073(4) 0.026(2) -0.006(2) 0.011(2) -0.014(3)
C18 0.090(4) 0.054(3) 0.035(3) -0.011(2) 0.020(3) -0.014(3)
C117 0.083(4) 0.040(3) 0.051(3) 0.011(2) 0.040(3) 0.003(3)
C21 0.091(4) 0.058(4) 0.038(3) 0.015(3) 0.024(3) 0.027(3)
C56 0.061(3) 0.072(4) 0.066(4) -0.042(3) 0.003(3) 0.022(3)
C55 0.079(4) 0.052(4) 0.053(3) -0.024(3) 0.014(3) -0.029(3)
C108 0.058(3) 0.077(4) 0.037(2) -0.022(2) -0.010(2) 0.012(2)
C20 0.064(4) 0.099(5) 0.040(3) 0.016(3) 0.027(3) -0.009(3)
C80 0.036(3) 0.072(4) 0.095(5) -0.031(4) 0.025(3) -0.006(3)
C124 0.056(3) 0.128(6) 0.028(3) 0.012(3) 0.001(2) 0.035(4)
C33 0.055(3) 0.137(6) 0.033(3) -0.012(3) 0.018(3) -0.010(4)
C36 0.069(4) 0.073(4) 0.071(4) -0.010(3) 0.044(3) -0.022(3)
C123 0.051(3) 0.054(4) 0.097(5) 0.043(4) -0.010(3) 0.004(3)
C35 0.122(6) 0.085(5) 0.066(4) 0.003(4) 0.063(4) 0.035(4)
C114 0.116(5) 0.071(4) 0.048(3) 0.028(3) 0.045(4) 0.052(4)
C116 0.135(6) 0.042(3) 0.084(5) 0.020(3) 0.074(5) 0.008(4)
C115 0.174(8) 0.048(4) 0.077(5) 0.039(3) 0.078(5) 0.048(5)
C85 0.052(5) 0.046(11) 0.101(9) -0.036(9) 0.007(8) -0.016(10)
C103 0.054(3) 0.052(4) 0.067(4) 0.001(3) 0.032(3) -0.016(3)
C99 0.054(3) 0.079(4) 0.081(4) 0.004(3) 0.040(3) 0.002(3)
C 0.035(4) 0.070(6) 0.16(3) -0.018(13) 0.004(12) 0.006(4)
C1 0.055(16) 0.126(17) 0.111(9) 0.017(7) 0.007(13) -0.063(15)
C2 0.050(3) 0.061(4) 0.082(5) -0.002(4) 0.042(3) -0.011(3)
C3 0.075(5) 0.101(5) 0.062(4) -0.029(4) -0.012(4) -0.001(4)
C4 0.062(4) 0.079(4) 0.083(4) 0.006(3) 0.049(3) -0.003(3)
C5 0.076(5) 0.127(6) 0.041(3) -0.016(3) -0.001(3) 0.010(4)
C6 0.066(4) 0.121(5) 0.060(4) -0.022(4) -0.005(3) 0.009(3)
C7 0.061(4) 0.091(4) 0.076(4) -0.008(3) 0.047(3) 0.003(3)
C8 0.050(4) 0.058(5) 0.059(4) -0.001(4) 0.019(3) -0.014(3)
O1 0.036(3) 0.039(2) 0.022(3) -0.007(2) 0.012(2) 0.006(2)
O2 0.042(3) 0.040(2) 0.024(2) -0.0029(17) 0.007(2) 0.009(2)
C5A 0.079(5) 0.129(7) 0.040(4) -0.022(4) 0.001(4) 0.010(5)
C6A 0.075(4) 0.122(5) 0.054(4) -0.016(4) -0.010(3) 0.011(4)
C3A 0.070(5) 0.109(5) 0.062(4) -0.023(4) -0.009(4) 0.000(4)
O97A 0.046(6) 0.026(4) 0.057(8) 0.003(4) 0.036(5) 0.001(4)
O93A 0.040(6) 0.027(3) 0.039(6) -0.002(4) 0.028(5) 0.003(3)
C94A 0.0294(16) 0.0286(16) 0.0302(18) -0.0012(14) 0.0153(14) 0.0001(13)
C7A 0.062(4) 0.089(4) 0.074(4) 0.003(3) 0.049(3) 0.002(4)
C4A 0.058(4) 0.079(4) 0.084(4) 0.001(4) 0.042(3) -0.005(3)
C99A 0.057(4) 0.082(4) 0.083(4) 0.002(3) 0.045(3) 0.008(3)
C8A 0.054(4) 0.056(4) 0.065(4) -0.002(4) 0.026(4) -0.017(4)
C2A 0.049(5) 0.062(5) 0.088(6) -0.003(5) 0.035(5) -0.009(4)
C12 0.055(4) 0.058(4) 0.075(4) 0.003(4) 0.035(4) -0.015(3)
O3 0.047(3) 0.029(2) 0.042(3) -0.008(3) 0.033(3) -0.010(2)
O4 0.046(4) 0.028(3) 0.041(3) -0.007(3) 0.031(3) -0.007(3)
O86A 0.038(3) 0.027(3) 0.035(3) -0.003(2) 0.018(2) -0.005(2)
O82A 0.041(3) 0.026(3) 0.036(2) -0.0015(19) 0.019(2) -0.005(2)
C1A 0.057(16) 0.129(17) 0.111(9) 0.017(7) 0.009(13) -0.063(16)
C85A 0.054(6) 0.051(12) 0.101(10) -0.035(9) 0.008(8) -0.019(11)
CA 0.036(4) 0.068(6) 0.16(3) -0.017(14) 0.003(12) 0.005(4)
Co4A 0.0188(2) 0.0176(7) 0.0215(3) 0.0003(4) 0.00776(19) 0.0009(4)
Co6A 0.0248(7) 0.0297(8) 0.0241(4) -0.0013(5) 0.0079(5) -0.0017(5)
Co5A 0.0303(3) 0.0243(6) 0.0247(6) 0.0029(4) 0.0132(3) 0.0061(3)
Co1A 0.0157(2) 0.01417(16) 0.01624(15) 0.00066(12) 0.00420(15) -0.00035(16)
Co3A 0.0298(6) 0.0261(3) 0.0267(6) -0.0021(4) 0.0117(3) 0.0019(4)
Co2A 0.0231(4) 0.0175(8) 0.0258(3) -0.0014(5) 0.0075(3) -0.0026(5)
O79A 0.027(8) 0.035(8) 0.035(7) 0.006(5) 0.012(7) 0.003(5)
O75A 0.038(6) 0.032(8) 0.023(5) -0.009(7) 0.011(5) 0.007(6)
O5 0.014(6) 0.036(10) 0.023(4) -0.003(5) 0.002(4) -0.007(6)
O6 0.024(8) 0.023(8) 0.038(6) 0.008(5) 0.009(4) 0.002(5)

loop_
_atom_type_symbol
_atom_type_description
_atom_type_scat_dispersion_real
_atom_type_scat_dispersion_imag
_atom_type_scat_source
C C 0.0033 0.0016 'International Tables Vol C Tables 4.2.6.8 and 6.1.1.4'
H H 0.0000 0.0000 'International Tables Vol C Tables 4.2.6.8 and 6.1.1.4'
Co Co 0.3494 0.9721 'International Tables Vol C Tables 4.2.6.8 and 6.1.1.4'
N N 0.0061 0.0033 'International Tables Vol C Tables 4.2.6.8 and 6.1.1.4'
O O 0.0106 0.0060 'International Tables Vol C Tables 4.2.6.8 and 6.1.1.4'
Ru Ru -1.2594 0.8363 'International Tables Vol C Tables 4.2.6.8 and 6.1.1.4'

loop_
_geom_angle_atom_site_label_1
_geom_angle_atom_site_label_2
_geom_angle_atom_site_label_3
_geom_angle
_geom_angle_site_symmetry_1
_geom_angle_site_symmetry_3
O7 Ru1 O12 95.0(3) . .
O7 Ru1 O27 93.8(3) . .
O7 Ru1 O34 93.4(3) . .
O7 Ru1 N57 177.4(4) . .
O7 Ru1 O37 96.1(3) . .
O12 Ru1 O34 92.7(3) . .
O12 Ru1 N57 82.7(3) . .
O12 Ru1 O37 168.9(4) . .
O27 Ru1 O12 87.2(3) . .
O27 Ru1 O34 172.8(4) . .
O27 Ru1 N57 85.0(3) . .
O27 Ru1 O37 92.4(3) . .
O34 Ru1 N57 87.9(3) . .
O34 Ru1 O37 86.3(3) . .
O37 Ru1 N57 86.2(3) . .
O7 Ru2 O15 93.3(2) . .
O7 Ru2 O41 93.4(2) . .
O7 Ru2 O54 95.0(2) . .
O7 Ru2 O23 96.52(18) . .
O7 Ru2 N69 178.4(3) . .
O15 Ru2 O54 95.2(2) . .
O15 Ru2 N69 86.2(2) . .
O41 Ru2 O15 173.3(3) . .
O41 Ru2 O54 84.1(2) . .
O41 Ru2 N69 87.2(2) . .
O54 Ru2 N69 83.56(17) . .
O23 Ru2 O15 85.3(2) . .
O23 Ru2 O41 94.1(2) . .
O23 Ru2 O54 168.5(3) . .
O23 Ru2 N69 85.0(2) . .
O7 Ru3 O19 96.14(16) . .
O7 Ru3 O8 93.85(19) . .
O7 Ru3 O30 93.9(2) . .
O7 Ru3 O50 92.8(2) . .
O7 Ru3 N63 178.6(3) . .
O19 Ru3 O8 85.95(18) . .
O19 Ru3 O30 170.0(2) . .
O19 Ru3 O50 95.6(2) . .
O19 Ru3 N63 84.2(2) . .
O8 Ru3 O30 92.9(2) . .
O8 Ru3 O50 173.0(2) . .
O8 Ru3 N63 87.48(19) . .
O30 Ru3 N63 85.77(16) . .
O50 Ru3 O30 84.38(18) . .
O50 Ru3 N63 85.84(18) . .
O22 Ru4 N44 177.5(4) . .
O22 Ru4 O93 93.6(4) . .
O22 Ru4 O118 96.7(4) . .
O22 Ru4 O110 95.8(3) . .
O22 Ru4 O104 93.0(3) . .
O93 Ru4 N44 88.9(4) . .
O93 Ru4 O110 90.8(4) . .
O118 Ru4 N44 84.0(4) . .
O118 Ru4 O93 86.9(10) . .
O118 Ru4 O110 167.4(5) . .
O118 Ru4 O104 93.6(10) . .
O110 Ru4 N44 83.5(3) . .
O104 Ru4 N44 84.5(3) . .
O104 Ru4 O93 173.3(5) . .
O104 Ru4 O110 87.2(3) . .
O22 Ru5 O82 93.8(3) . .
O22 Ru5 O97 94.8(4) . .
O22 Ru5 N112 178.7(3) . .
O22 Ru5 O106 93.1(3) . .
O22 Ru5 O79A 97.4(8) . .
O82 Ru5 O97 85.4(4) . .
O82 Ru5 N112 86.7(4) . .
O82 Ru5 O106 172.0(4) . .
O97 Ru5 N112 83.9(4) . .
O106 Ru5 O97 90.0(3) . .
O106 Ru5 N112 86.4(3) . .
O79A Ru5 O82 96.8(9) . .
O79A Ru5 O97 167.4(9) . .
O79A Ru5 N112 83.8(8) . .
O79A Ru5 O106 86.4(10) . .
O22 Ru6 N87 177.4(3) . .
O22 Ru6 O100 94.9(3) . .
O22 Ru6 O122 93.2(4) . .
O22 Ru6 O86 91.6(3) . .
O22 Ru6 O75A 92.6(8) . .
N87 Ru6 O86 85.8(3) . .
O100 Ru6 N87 87.8(3) . .
O100 Ru6 O122 95.7(10) . .
O100 Ru6 O86 173.1(4) . .
O100 Ru6 O75A 84.3(11) . .
O122 Ru6 N87 86.3(4) . .
O122 Ru6 O86 86.3(9) . .
O75A Ru6 N87 87.9(8) . .
O75A Ru6 O122 174.2(9) . .
O75A Ru6 O86 93.0(12) . .
Ru1 O7 Ru2 119.8(3) . .
Ru1 O7 Ru3 120.8(3) . .
Ru2 O7 Ru3 119.3(2) . .
Co1A O7 Co3A 117.9(8) . .
Co1A O7 Co2A 123.3(8) . .
Co2A O7 Co3A 118.7(6) . .
C9 O12 Ru1 133.3(3) . .
C9 O12 Co1A 133.5(7) . .
C16 O19 Ru3 130.1(3) . .
C16 O19 Co3A 133.2(4) . .
Ru4 O22 Ru5 120.8(3) . .
Ru4 O22 Ru6 119.7(3) . .
Ru5 O22 Ru6 119.5(2) . .
Co6A O22 Co4A 121.7(8) . .
Co5A O22 Co4A 117.4(8) . .
Co5A O22 Co6A 120.8(7) . .
C24 O27 Ru1 128.4(3) . .
C24 O27 Co1A 128.8(7) . .
C31 O34 Ru1 128.3(3) . .
C31 O34 Co1A 128.2(7) . .
C9 O8 Ru3 127.9(3) . .
C9 O8 Co3A 127.7(5) . .
C16 O15 Ru2 128.9(3) . .
C16 O15 Co2A 129.2(6) . .
C31 O30 Ru3 131.5(3) . .
C31 O30 Co3A 134.1(5) . .
C38 O41 Ru2 128.2(3) . .
C38 O41 Co2A 132.0(4) . .
C45 N44 Ru4 121.3(3) . .
C45 N44 Co4A 121.5(7) . .
C49 N44 Ru4 121.2(3) . .
C49 N44 C45 117.2(4) . .
C49 N44 Co4A 120.9(7) . .
C51 O54 Ru2 130.3(3) . .
C51 O54 Co2A 132.6(5) . .
C58 N57 Ru1 119.8(3) . .
C58 N57 Co1A 119.2(6) . .
C62 N57 Ru1 122.2(3) . .
C62 N57 C58 117.8(3) . .
C62 N57 Co1A 122.8(7) . .
C38 O37 Ru1 130.9(3) . .
C38 O37 Co1A 131.1(7) . .
C51 O50 Ru3 129.2(3) . .
C51 O50 Co3A 133.6(4) . .
C24 O23 Ru2 131.9(3) . .
C24 O23 Co2A 134.5(5) . .
C64 N63 Ru3 121.5(3) . .
C64 N63 Co3A 118.5(5) . .
C68 N63 Ru3 120.2(3) . .
C68 N63 C64 118.1(4) . .
C68 N63 Co3A 123.4(5) . .
C70 N69 Ru2 121.5(3) . .
C70 N69 Co2A 120.1(6) . .
C74 N69 Ru2 120.7(3) . .
C74 N69 C70 117.8(4) . .
C74 N69 Co2A 122.1(6) . .
C76 O79 Co5A 131(2) . .
C76 O75 Co6A 129.8(12) . .
C83 O82 Ru5 125.5(6) . .
O12 C9 C10 115.0(3) . .
O8 C9 O12 126.2(3) . .
O8 C9 C10 118.8(3) . .
C88 N87 Ru6 120.5(3) . .
C88 N87 Co6A 123.4(5) . .
C92 N87 Ru6 121.8(3) . .
C92 N87 C88 117.7(4) . .
C92 N87 Co6A 118.8(5) . .
O19 C16 O15 125.9(4) . .
O19 C16 C17 117.1(4) . .
O15 C16 C17 116.9(4) . .
O79 C76 O75 127.6(15) . .
O79 C76 C77 114.8(14) . .
O75 C76 C77 117.6(8) . .
O79A C76 C77 120.1(18) . .
O79A C76 O75A 124.9(19) . .
O75A C76 C77 114.8(9) . .
C94 O97 Ru5 134(2) . .
C101 O100 Ru6 133.5(6) . .
O97 C94 O93 124(4) . .
O97 C94 C95 120(4) . .
O93 C94 C95 116(4) . .
O82 C83 C84 112.7(5) . .
O86 C83 O82 125.4(6) . .
O86 C83 C84 121.7(5) . .
O86A C83 C84 109.6(5) . .
O82A C83 C84 124.1(7) . .
O82A C83 O86A 126.2(7) . .
O106 C107 C108 113.8(5) . .
O110 C107 O106 127.3(5) . .
O110 C107 C108 118.9(5) . .
O1 C107 C108 112.9(6) . .
O2 C107 C108 120.8(7) . .
O2 C107 O1 126.2(7) . .
C113 N112 Ru5 120.4(4) . .
C113 N112 C117 118.0(5) . .
C113 N112 Co5A 121.1(6) . .
C117 N112 Ru5 121.6(4) . .
C117 N112 Co5A 120.8(6) . .
C11 C10 C9 111.1(3) . .
C11 C10 C14 109.3(4) . .
C11 C10 C13 110.1(4) . .
C14 C10 C9 107.1(3) . .
C13 C10 C9 109.3(3) . .
C13 C10 C14 109.9(4) . .
C119 O122 Ru6 127.5(11) . .
O54 C51 C52 116.5(4) . .
O50 C51 O54 125.7(4) . .
O50 C51 C52 117.7(4) . .
C94 O93 Ru4 126(3) . .
C119 O118 Ru4 132.9(8) . .
N57 C58 C59 121.7(4) . .
C60 C59 C58 119.7(4) . .
O34 C31 C32 115.8(4) . .
O30 C31 O34 126.5(4) . .
O30 C31 C32 117.6(3) . .
C33 C32 C31 110.1(4) . .
C33 C32 C36 109.8(5) . .
C33 C32 C35 111.6(5) . .
C36 C32 C31 107.3(4) . .
C35 C32 C31 111.0(4) . .
C35 C32 C36 107.0(5) . .
C107 O106 Ru5 126.4(4) . .
N57 C62 C61 123.1(4) . .
O100 C101 O104 125.7(5) . .
O100 C101 C102 120.4(5) . .
O104 C101 C102 113.8(4) . .
O3 C101 C102 119.6(6) . .
O3 C101 O4 126.8(7) . .
O4 C101 C102 112.9(7) . .
O122 C119 C120 116.8(6) . .
O118 C119 O122 126.3(7) . .
O118 C119 C120 116.8(7) . .
O5 C119 C120 121.4(7) . .
O5 C119 O6 126.1(11) . .
O6 C119 C120 112.2(10) . .
C62 C61 C60 119.3(4) . .
C107 O110 Ru4 131.1(5) . .
C78 C77 C76 110.7(4) . .
C81 C77 C76 110.9(4) . .
C81 C77 C78 110.8(4) . .
C81 C77 C80 109.9(4) . .
C80 C77 C76 105.4(4) . .
C80 C77 C78 109.0(4) . .
C119 C120 C121 107.2(4) . .
C124 C120 C119 111.6(4) . .
C124 C120 C121 109.1(4) . .
C123 C120 C119 108.5(4) . .
C123 C120 C121 109.7(5) . .
C123 C120 C124 110.7(5) . .
O27 C24 C25 115.7(3) . .
O23 C24 O27 126.1(4) . .
O23 C24 C25 118.3(3) . .
C40 C39 C38 107.4(3) . .
C43 C39 C38 108.7(4) . .
C43 C39 C40 109.7(4) . .
C43 C39 C42 110.0(4) . .
C42 C39 C38 111.6(4) . .
C42 C39 C40 109.4(4) . .
C101 O104 Ru4 129.1(4) . .
N44 C45 C46 121.9(4) . .
C24 C25 C26 109.0(3) . .
C24 C25 C28 110.6(3) . .
C29 C25 C24 108.1(3) . .
C29 C25 C26 109.9(4) . .
C29 C25 C28 109.8(4) . .
C28 C25 C26 109.4(4) . .
C18 C17 C16 104.7(4) . .
C18 C17 C21 109.3(4) . .
C21 C17 C16 110.3(4) . .
C20 C17 C16 111.8(4) . .
C20 C17 C18 111.1(4) . .
C20 C17 C21 109.6(4) . .
N69 C70 C71 122.4(5) . .
O41 C38 O37 126.6(4) . .
O41 C38 C39 117.2(3) . .
O37 C38 C39 116.2(4) . .
C46 C47 C48 117.7(4) . .
C47 C46 C45 120.3(5) . .
C53 C52 C51 105.1(3) . .
C56 C52 C51 111.0(4) . .
C56 C52 C53 109.6(5) . .
C56 C52 C55 110.7(5) . .
C55 C52 C51 110.9(4) . .
C55 C52 C53 109.4(4) . .
C101 C102 C103 105.6(4) . .
C101 C102 C8 108.0(4) . .
C101 C102 C2A 102.2(6) . .
C101 C102 C12 107.9(6) . .
C2 C102 C101 114.2(5) . .
C2 C102 C103 110.4(6) . .
C2 C102 C8 111.7(6) . .
C8 C102 C103 106.5(6) . .
C8A C102 C101 115.8(7) . .
C8A C102 C2A 110.3(10) . .
C8A C102 C12 117.1(10) . .
C12 C102 C2A 101.6(9) . .
C83 O86 Ru6 129.8(5) . .
N87 C88 C89 122.1(4) . .
N69 C74 C73 123.2(5) . .
C61 C60 C59 118.5(4) . .
C94 C95 C99 109(2) . .
C94 C95 C4 111(2) . .
C99 C95 C4 106.5(8) . .
C7 C95 C94 107(2) . .
C7 C95 C99 110.0(8) . .
C7 C95 C4 113.7(8) . .
C7A C95 C94A 109(2) . .
C7A C95 C4A 105.4(9) . .
C4A C95 C94A 106(3) . .
C99A C95 C94A 113(3) . .
C99A C95 C7A 115.1(8) . .
C99A C95 C4A 107.4(9) . .
N63 C64 C65 122.2(5) . .
N44 C49 C48 123.4(4) . .
N87 C92 C91 122.1(4) . .
C71 C72 C73 118.7(4) . .
N63 C68 C67 122.9(5) . .
C72 C73 C74 118.7(5) . .
C85 C84 C83 111.2(12) . .
C85 C84 C1 96(2) . .
C C84 C83 104(2) . .
C C84 C85 128(2) . .
C C84 C1 111.0(16) . .
C1 C84 C83 105.6(13) . .
C1A C84 C83 116.4(19) . .
C85A C84 C83 106.8(16) . .
C85A C84 C1A 123(3) . .
CA C84 C83 108(3) . .
CA C84 C1A 105.7(15) . .
CA C84 C85A 93(3) . .
C90 C89 C88 119.9(5) . .
C49 C48 C47 119.4(4) . .
C72 C71 C70 119.2(5) . .
C66 C65 C64 119.4(5) . .
N112 C113 C114 122.5(6) . .
C91 C90 C89 118.2(4) . .
C68 C67 C66 118.8(5) . .
C65 C66 C67 118.7(5) . .
C90 C91 C92 120.0(5) . .
N112 C117 C116 122.3(6) . .
C107 C108 C3 109.6(6) . .
C107 C108 C6 105.7(5) . .
C107 C108 C5A 97.6(7) . .
C107 C108 C6A 110.8(8) . .
C5 C108 C107 114.0(7) . .
C5 C108 C3 112.5(8) . .
C5 C108 C6 114.2(8) . .
C6 C108 C3 99.6(8) . .
C6A C108 C5A 93.1(9) . .
C3A C108 C107 120.0(11) . .
C3A C108 C5A 105.3(11) . .
C3A C108 C6A 122.1(12) . .
C115 C114 C113 118.6(6) . .
C115 C116 C117 119.6(7) . .
C116 C115 C114 119.0(6) . .
C107 O1 Co4A 126.1(9) . .
C107 O2 Co5A 133.2(10) . .
C94A O97A Co5A 125(3) . .
C94A O93A Co4A 132(3) . .
O97A C94A C95 113(4) . .
O93A C94A C95 117(6) . .
O93A C94A O97A 130(5) . .
C101 O3 Co4A 128.0(9) . .
C101 O4 Co6A 123.0(10) . .
C83 O86A Co6A 124.9(8) . .
C83 O82A Co5A 131.9(10) . .
O22 Co4A N44 179.4(13) . .
O22 Co4A O1 92.2(9) . .
O22 Co4A O93A 94.3(9) . .
O22 Co4A O3 93.5(10) . .
O22 Co4A O6 90.4(10) . .
N44 Co4A O3 85.9(8) . .
N44 Co4A O6 89.7(10) . .
O1 Co4A N44 87.6(8) . .
O1 Co4A O93A 94.2(10) . .
O1 Co4A O3 89.0(9) . .
O1 Co4A O6 177.0(15) . .
O93A Co4A N44 86.3(9) . .
O93A Co4A O3 171.4(12) . .
O93A Co4A O6 87.1(11) . .
O6 Co4A O3 89.3(12) . .
O22 Co6A O75 96.4(9) . .
O22 Co6A N87 174.7(8) . .
O22 Co6A O4 89.3(7) . .
O22 Co6A O5 95.1(9) . .
O75 Co6A N87 82.6(8) . .
O75 Co6A O4 78.7(13) . .
N87 Co6A O4 85.4(7) . .
O86A Co6A O22 94.9(8) . .
O86A Co6A O75 101.6(15) . .
O86A Co6A N87 90.3(7) . .
O86A Co6A O4 175.6(12) . .
O86A Co6A O5 88.3(13) . .
O5 Co6A O75 164.1(14) . .
O5 Co6A N87 84.9(8) . .
O5 Co6A O4 90.5(13) . .
O22 Co5A O79 91.7(11) . .
O22 Co5A N112 174.3(9) . .
O22 Co5A O2 97.1(10) . .
O22 Co5A O97A 94.0(9) . .
O22 Co5A O82A 90.1(8) . .
O79 Co5A O82A 89.4(14) . .
N112 Co5A O79 84.0(11) . .
N112 Co5A O82A 86.0(8) . .
O2 Co5A O79 91.5(15) . .
O2 Co5A N112 86.9(8) . .
O2 Co5A O97A 94.0(8) . .
O2 Co5A O82A 172.7(12) . .
O97A Co5A O79 171.5(18) . .
O97A Co5A N112 89.8(9) . .
O97A Co5A O82A 84.4(8) . .
O7 Co1A O12 95.3(9) . .
O7 Co1A O27 93.0(10) . .
O7 Co1A O34 93.7(10) . .
O7 Co1A N57 177.3(13) . .
O7 Co1A O37 95.5(9) . .
O12 Co1A O27 87.1(8) . .
O12 Co1A N57 83.2(8) . .
O12 Co1A O37 169.2(13) . .
O27 Co1A N57 84.7(9) . .
O27 Co1A O37 91.5(9) . .
O34 Co1A O12 93.7(9) . .
O34 Co1A O27 173.1(13) . .
O34 Co1A N57 88.6(9) . .
O34 Co1A O37 86.5(8) . .
O37 Co1A N57 86.1(8) . .
O7 Co3A O19 89.2(4) . .
O7 Co3A O8 89.5(5) . .
O7 Co3A N63 172.7(7) . .
O8 Co3A O19 81.6(5) . .
O30 Co3A O7 95.0(7) . .
O30 Co3A O19 174.9(8) . .
O30 Co3A O8 95.7(7) . .
O30 Co3A O50 89.5(5) . .
O30 Co3A N63 92.2(5) . .
O50 Co3A O7 91.3(6) . .
O50 Co3A O19 93.1(6) . .
O50 Co3A O8 174.6(8) . .
O50 Co3A N63 89.7(6) . .
N63 Co3A O19 83.5(6) . .
N63 Co3A O8 88.8(6) . .
O7 Co2A O15 91.1(6) . .
O7 Co2A O41 90.4(7) . .
O7 Co2A O23 90.8(5) . .
O7 Co2A N69 175.6(9) . .
O15 Co2A O41 173.9(10) . .
O15 Co2A O23 83.2(6) . .
O15 Co2A N69 88.9(7) . .
O41 Co2A O23 90.9(6) . .
O41 Co2A N69 89.1(6) . .
O54 Co2A O7 95.7(8) . .
O54 Co2A O15 99.2(7) . .
O54 Co2A O41 86.5(7) . .
O54 Co2A O23 173.0(9) . .
O54 Co2A N69 88.6(5) . .
N69 Co2A O23 84.8(7) . .
C76 O79A Ru5 132(2) . .
C76 O75A Ru6 130.7(13) . .
C119 O5 Co6A 130.8(14) . .
C119 O6 Co4A 126.7(16) . .

loop_
_geom_bond_atom_site_label_1
_geom_bond_atom_site_label_2
_geom_bond_distance
_geom_bond_site_symmetry_2
Ru1 O7 1.893(7) .
Ru1 O12 2.061(6) .
Ru1 O27 2.048(8) .
Ru1 O34 2.061(8) .
Ru1 N57 2.142(7) .
Ru1 O37 2.063(6) .
Ru2 O7 1.898(5) .
Ru2 O15 2.069(6) .
Ru2 O41 2.054(6) .
Ru2 O54 2.093(5) .
Ru2 O23 2.032(5) .
Ru2 N69 2.158(5) .
Ru3 O7 1.936(5) .
Ru3 O19 2.034(5) .
Ru3 O8 2.058(5) .
Ru3 O30 2.084(5) .
Ru3 O50 2.064(5) .
Ru3 N63 2.179(5) .
Ru4 O22 1.888(6) .
Ru4 N44 2.169(7) .
Ru4 O93 2.059(12) .
Ru4 O118 2.020(12) .
Ru4 O110 2.077(8) .
Ru4 O104 2.022(8) .
Ru5 O22 1.917(6) .
Ru5 O82 2.025(10) .
Ru5 O97 2.071(11) .
Ru5 N112 2.135(7) .
Ru5 O106 2.058(8) .
Ru5 O79A 2.02(3) .
Ru6 O22 1.929(6) .
Ru6 N87 2.134(6) .
Ru6 O100 2.018(9) .
Ru6 O122 2.071(11) .
Ru6 O86 2.142(8) .
Ru6 O75A 2.058(16) .
O7 Co1A 1.90(2) .
O7 Co3A 2.040(14) .
O7 Co2A 1.988(16) .
O12 C9 1.257(4) .
O12 Co1A 2.05(2) .
O19 C16 1.252(5) .
O19 Co3A 2.164(14) .
O22 Co4A 1.96(2) .
O22 Co6A 1.948(19) .
O22 Co5A 1.93(2) .
O27 C24 1.274(4) .
O27 Co1A 2.07(2) .
O34 C31 1.259(5) .
O34 Co1A 2.04(2) .
O8 C9 1.252(5) .
O8 Co3A 2.105(15) .
O15 C16 1.258(5) .
O15 Co2A 2.054(18) .
O30 C31 1.251(5) .
O30 Co3A 1.943(14) .
O41 C38 1.251(5) .
O41 Co2A 2.069(17) .
N44 C45 1.348(5) .
N44 C49 1.338(5) .
N44 Co4A 2.09(2) .
O54 C51 1.257(5) .
O54 Co2A 1.983(16) .
N57 C58 1.349(5) .
N57 C62 1.344(5) .
N57 Co1A 2.14(2) .
O37 C38 1.256(5) .
O37 Co1A 2.08(2) .
O50 C51 1.255(5) .
O50 Co3A 2.015(15) .
O23 C24 1.252(5) .
O23 Co2A 2.129(16) .
N63 C64 1.335(5) .
N63 C68 1.334(5) .
N63 Co3A 2.083(14) .
N69 C70 1.334(5) .
N69 C74 1.328(6) .
N69 Co2A 2.070(16) .
O79 C76 1.254(11) .
O79 Co5A 2.14(3) .
O75 C76 1.255(10) .
O75 Co6A 2.09(2) .
O82 C83 1.316(10) .
C9 C10 1.533(5) .
N87 C88 1.343(5) .
N87 C92 1.340(5) .
N87 Co6A 2.118(19) .
C16 C17 1.535(6) .
C76 C77 1.537(5) .
C76 O79A 1.248(12) .
C76 O75A 1.256(11) .
O97 C94 1.23(6) .
O100 C101 1.204(8) .
C94 O93 1.31(5) .
C94 C95 1.51(5) .
C83 O86 1.202(8) .
C83 C84 1.537(6) .
C83 O86A 1.381(10) .
C83 O82A 1.160(12) .
C107 O106 1.293(8) .
C107 O110 1.202(7) .
C107 C108 1.521(6) .
C107 O1 1.354(11) .
C107 O2 1.190(12) .
N112 C113 1.325(6) .
N112 C117 1.326(6) .
N112 Co5A 2.13(2) .
C10 C11 1.526(6) .
C10 C14 1.532(6) .
C10 C13 1.530(6) .
O122 C119 1.274(10) .
C51 C52 1.537(5) .
O118 C119 1.254(8) .
C58 C59 1.388(6) .
C59 C60 1.379(6) .
C31 C32 1.537(5) .
C32 C33 1.494(7) .
C32 C36 1.529(7) .
C32 C35 1.516(7) .
C62 C61 1.373(6) .
C101 O104 1.303(7) .
C101 C102 1.526(5) .
C101 O3 1.206(11) .
C101 O4 1.367(14) .
C119 C120 1.526(5) .
C119 O5 1.232(10) .
C119 O6 1.275(12) .
C61 C60 1.375(6) .
C77 C78 1.534(6) .
C77 C81 1.527(7) .
C77 C80 1.528(7) .
C120 C121 1.530(6) .
C120 C124 1.515(7) .
C120 C123 1.513(7) .
C24 C25 1.530(5) .
C39 C38 1.532(5) .
C39 C40 1.531(6) .
C39 C43 1.527(6) .
C39 C42 1.530(6) .
C45 C46 1.378(6) .
C25 C26 1.539(6) .
C25 C29 1.525(6) .
C25 C28 1.532(6) .
C17 C18 1.525(7) .
C17 C21 1.527(7) .
C17 C20 1.519(7) .
C70 C71 1.389(6) .
C47 C46 1.375(7) .
C47 C48 1.378(7) .
C52 C53 1.532(6) .
C52 C56 1.516(7) .
C52 C55 1.518(7) .
C102 C103 1.573(9) .
C102 C2 1.493(9) .
C102 C8 1.539(10) .
C102 C8A 1.422(17) .
C102 C2A 1.668(17) .
C102 C12 1.533(16) .
C88 C89 1.377(6) .
C74 C73 1.384(6) .
C95 C99 1.518(13) .
C95 C4 1.526(13) .
C95 C7 1.499(12) .
C95 C94A 1.56(6) .
C95 C7A 1.518(14) .
C95 C4A 1.563(15) .
C95 C99A 1.471(14) .
C64 C65 1.382(6) .
C49 C48 1.372(6) .
C92 C91 1.383(7) .
C72 C73 1.378(7) .
C72 C71 1.367(8) .
C68 C67 1.377(6) .
C84 C85 1.526(11) .
C84 C 1.494(13) .
C84 C1 1.531(12) .
C84 C1A 1.523(14) .
C84 C85A 1.518(14) .
C84 CA 1.497(14) .
C89 C90 1.370(7) .
C65 C66 1.371(8) .
C113 C114 1.387(7) .
C90 C91 1.360(7) .
C67 C66 1.380(8) .
C117 C116 1.375(7) .
C108 C3 1.602(14) .
C108 C5 1.408(12) .
C108 C6 1.574(12) .
C108 C5A 1.706(17) .
C108 C6A 1.58(2) .
C108 C3A 1.31(2) .
C114 C115 1.364(10) .
C116 C115 1.350(10) .
O1 Co4A 2.00(2) .
O2 Co5A 1.99(2) .
O97A C94A 1.28(8) .
O97A Co5A 1.99(2) .
O93A C94A 1.19(6) .
O93A Co4A 2.08(3) .
O3 Co4A 2.11(2) .
O4 Co6A 2.15(2) .
O86A Co6A 1.908(16) .
O82A Co5A 2.16(2) .
Co4A O6 2.11(3) .
Co6A O5 2.06(2) .

loop_
_geom_torsion_atom_site_label_1
_geom_torsion_atom_site_label_2
_geom_torsion_atom_site_label_3
_geom_torsion_atom_site_label_4
_geom_torsion
_geom_torsion_site_symmetry_1
_geom_torsion_site_symmetry_2
_geom_torsion_site_symmetry_3
_geom_torsion_site_symmetry_4
Ru1 O12 C9 O8 18.4(7) . . . .
Ru1 O12 C9 C10 -159.1(4) . . . .
Ru1 O27 C24 O23 6.9(6) . . . .
Ru1 O27 C24 C25 -172.6(3) . . . .
Ru1 O34 C31 O30 -0.2(6) . . . .
Ru1 O34 C31 C32 -179.6(3) . . . .
Ru1 N57 C58 C59 -174.3(4) . . . .
Ru1 N57 C62 C61 174.2(4) . . . .
Ru1 O37 C38 O41 18.9(7) . . . .
Ru1 O37 C38 C39 -159.4(4) . . . .
Ru2 O15 C16 O19 -7.4(6) . . . .
Ru2 O15 C16 C17 169.5(3) . . . .
Ru2 O41 C38 O37 7.9(6) . . . .
Ru2 O41 C38 C39 -173.8(3) . . . .
Ru2 O54 C51 O50 29.6(6) . . . .
Ru2 O54 C51 C52 -147.1(3) . . . .
Ru2 O23 C24 O27 17.1(6) . . . .
Ru2 O23 C24 C25 -163.5(3) . . . .
Ru2 N69 C70 C71 -177.5(4) . . . .
Ru2 N69 C74 C73 177.8(4) . . . .
Ru3 O19 C16 O15 32.4(6) . . . .
Ru3 O19 C16 C17 -144.5(3) . . . .
Ru3 O8 C9 O12 7.6(6) . . . .
Ru3 O8 C9 C10 -175.0(3) . . . .
Ru3 O30 C31 O34 25.7(6) . . . .
Ru3 O30 C31 C32 -154.8(3) . . . .
Ru3 O50 C51 O54 -5.2(7) . . . .
Ru3 O50 C51 C52 171.5(3) . . . .
Ru3 N63 C64 C65 -175.0(4) . . . .
Ru3 N63 C68 C67 175.3(4) . . . .
Ru4 N44 C45 C46 -174.5(4) . . . .
Ru4 N44 C49 C48 174.4(4) . . . .
Ru4 O118 C119 O122 15(2) . . . .
Ru4 O118 C119 C120 -165.6(19) . . . .
Ru5 O82 C83 O86 -14.5(10) . . . .
Ru5 O82 C83 C84 169.4(5) . . . .
Ru5 O97 C94 O93 19(8) . . . .
Ru5 O97 C94 C95 -162.7(19) . . . .
Ru5 N112 C113 C114 177.4(4) . . . .
Ru5 N112 C117 C116 -178.5(4) . . . .
Ru6 N87 C88 C89 -176.1(4) . . . .
Ru6 N87 C92 C91 176.4(4) . . . .
Ru6 O100 C101 O104 17.8(10) . . . .
Ru6 O100 C101 C102 -160.7(5) . . . .
Ru6 O122 C119 O118 9.7(18) . . . .
Ru6 O122 C119 C120 -169.8(14) . . . .
O12 Ru1 O7 Ru2 140.3(3) . . . .
O12 Ru1 O7 Ru3 -38.5(4) . . . .
O12 C9 C10 C11 -169.0(4) . . . .
O12 C9 C10 C14 71.7(5) . . . .
O12 C9 C10 C13 -47.3(5) . . . .
O19 C16 C17 C18 88.6(5) . . . .
O19 C16 C17 C21 -28.8(6) . . . .
O19 C16 C17 C20 -151.0(4) . . . .
O27 Ru1 O7 Ru2 52.8(3) . . . .
O27 Ru1 O7 Ru3 -126.0(2) . . . .
O27 C24 C25 C26 -49.9(5) . . . .
O27 C24 C25 C29 69.5(4) . . . .
O27 C24 C25 C28 -170.3(4) . . . .
O34 Ru1 O7 Ru2 -126.7(3) . . . .
O34 Ru1 O7 Ru3 54.5(3) . . . .
O34 C31 C32 C33 -46.1(5) . . . .
O34 C31 C32 C36 73.3(5) . . . .
O34 C31 C32 C35 -170.1(4) . . . .
O8 C9 C10 C11 13.3(5) . . . .
O8 C9 C10 C14 -106.0(4) . . . .
O8 C9 C10 C13 135.0(4) . . . .
O15 Ru2 O7 Ru1 -126.2(3) . . . .
O15 Ru2 O7 Ru3 52.7(3) . . . .
O15 C16 C17 C18 -88.6(5) . . . .
O15 C16 C17 C21 153.9(4) . . . .
O15 C16 C17 C20 31.8(6) . . . .
O30 C31 C32 C33 134.4(5) . . . .
O30 C31 C32 C36 -106.2(5) . . . .
O30 C31 C32 C35 10.4(6) . . . .
O41 Ru2 O7 Ru1 54.0(3) . . . .
O41 Ru2 O7 Ru3 -127.2(2) . . . .
N44 C45 C46 C47 0.6(7) . . . .
N44 C49 C48 C47 -0.3(7) . . . .
O54 Ru2 O7 Ru1 138.3(3) . . . .
O54 Ru2 O7 Ru3 -42.8(3) . . . .
O54 C51 C52 C53 75.6(5) . . . .
O54 C51 C52 C56 -166.0(4) . . . .
O54 C51 C52 C55 -42.5(5) . . . .
N57 C58 C59 C60 0.0(6) . . . .
N57 C62 C61 C60 0.1(7) . . . .
O37 Ru1 O7 Ru2 -40.0(4) . . . .
O37 Ru1 O7 Ru3 141.2(2) . . . .
O50 C51 C52 C53 -101.4(5) . . . .
O50 C51 C52 C56 16.9(6) . . . .
O50 C51 C52 C55 140.5(4) . . . .
O23 Ru2 O7 Ru1 -40.5(4) . . . .
O23 Ru2 O7 Ru3 138.3(2) . . . .
O23 C24 C25 C26 130.6(4) . . . .
O23 C24 C25 C29 -110.0(4) . . . .
O23 C24 C25 C28 10.2(5) . . . .
N63 C64 C65 C66 -0.2(7) . . . .
N63 C68 C67 C66 -0.3(8) . . . .
N69 C70 C71 C72 0.2(8) . . . .
N69 C74 C73 C72 -0.7(7) . . . .
O79 C76 C77 C78 -155(3) . . . .
O79 C76 C77 C81 -32(3) . . . .
O79 C76 C77 C80 87(3) . . . .
O75 C76 C77 C78 23(2) . . . .
O75 C76 C77 C81 147(2) . . . .
O75 C76 C77 C80 -94(2) . . . .
O82 C83 O86 Ru6 43.8(10) . . . .
O82 C83 C84 C85 130.6(9) . . . .
O82 C83 C84 C -89.3(15) . . . .
O82 C83 C84 C1 27(2) . . . .
N87 C88 C89 C90 -1.2(7) . . . .
N87 C92 C91 C90 0.5(8) . . . .
O97 C94 O93 Ru4 13(7) . . . .
O97 C94 C95 C99 148(4) . . . .
O97 C94 C95 C4 32(5) . . . .
O97 C94 C95 C7 -93(5) . . . .
O100 C101 O104 Ru4 3.3(9) . . . .
O100 C101 C102 C103 -99.3(6) . . . .
O100 C101 C102 C2 22.1(8) . . . .
O100 C101 C102 C8 147.1(6) . . . .
N112 C113 C114 C115 0.4(9) . . . .
N112 C117 C116 C115 1.9(9) . . . .
O122 C119 C120 C121 -105.0(17) . . . .
O122 C119 C120 C124 14.4(18) . . . .
O122 C119 C120 C123 136.6(17) . . . .
O93 Ru4 O22 Ru5 54.3(4) . . . .
O93 Ru4 O22 Ru6 -127.8(3) . . . .
O93 C94 C95 C99 -34(5) . . . .
O93 C94 C95 C4 -150(4) . . . .
O93 C94 C95 C7 85(4) . . . .
O118 Ru4 O22 Ru5 141.6(10) . . . .
O118 Ru4 O22 Ru6 -40.5(10) . . . .
O118 C119 C120 C121 75.5(17) . . . .
O118 C119 C120 C124 -165.1(17) . . . .
O118 C119 C120 C123 -42.9(17) . . . .
C58 N57 C62 C61 -0.3(6) . . . .
C58 C59 C60 C61 -0.2(6) . . . .
O106 C107 O110 Ru4 25.3(10) . . . .
O106 C107 C108 C3 -162.4(7) . . . .
O106 C107 C108 C5 70.5(9) . . . .
O106 C107 C108 C6 -55.9(8) . . . .
C62 N57 C58 C59 0.3(6) . . . .
C62 C61 C60 C59 0.2(6) . . . .
O110 Ru4 O22 Ru5 -36.8(4) . . . .
O110 Ru4 O22 Ru6 141.1(3) . . . .
O110 C107 O106 Ru5 6.0(9) . . . .
O110 C107 C108 C3 19.0(9) . . . .
O110 C107 C108 C5 -108.2(9) . . . .
O110 C107 C108 C6 125.5(7) . . . .
C77 C76 O79A Ru5 -158.4(19) . . . .
C77 C76 O75A Ru6 -175(3) . . . .
C120 C119 O5 Co6A 154.3(19) . . . .
C120 C119 O6 Co4A 163.8(19) . . . .
O104 Ru4 O22 Ru5 -124.4(3) . . . .
O104 Ru4 O22 Ru6 53.5(4) . . . .
O104 C101 C102 C103 82.0(6) . . . .
O104 C101 C102 C2 -156.6(6) . . . .
O104 C101 C102 C8 -31.7(7) . . . .
C45 N44 C49 C48 0.1(6) . . . .
C70 N69 C74 C73 0.1(7) . . . .
C46 C47 C48 C49 0.7(7) . . . .
C102 C101 O104 Ru4 -178.1(5) . . . .
C102 C101 O3 Co4A 145.0(9) . . . .
C102 C101 O4 Co6A 173.0(8) . . . .
O86 C83 C84 C85 -45.7(10) . . . .
O86 C83 C84 C 94.5(16) . . . .
O86 C83 C84 C1 -149(2) . . . .
C40 C39 C38 O41 -109.4(4) . . . .
C40 C39 C38 O37 69.0(5) . . . .
C88 N87 C92 C91 -1.7(7) . . . .
C88 C89 C90 C91 -0.1(8) . . . .
C74 N69 C70 C71 0.2(7) . . . .
C95 C94 O93 Ru4 -165(2) . . . .
C64 N63 C68 C67 0.0(7) . . . .
C64 C65 C66 C67 -0.1(8) . . . .
C49 N44 C45 C46 -0.2(6) . . . .
C43 C39 C38 O41 132.0(4) . . . .
C43 C39 C38 O37 -49.6(5) . . . .
C92 N87 C88 C89 2.0(7) . . . .
C68 N63 C64 C65 0.2(6) . . . .
C68 C67 C66 C65 0.3(8) . . . .
C73 C72 C71 C70 -0.8(8) . . . .
C84 C83 O86 Ru6 -140.4(5) . . . .
C84 C83 O86A Co6A -174.6(9) . . . .
C84 C83 O82A Co5A 139.8(9) . . . .
C89 C90 C91 C92 0.4(9) . . . .
C48 C47 C46 C45 -0.8(7) . . . .
C42 C39 C38 O41 10.5(5) . . . .
C42 C39 C38 O37 -171.0(4) . . . .
C71 C72 C73 C74 1.0(8) . . . .
C113 N112 C117 C116 0.0(8) . . . .
C113 C114 C115 C116 1.5(10) . . . .
C117 N112 C113 C114 -1.1(7) . . . .
C117 C116 C115 C114 -2.6(10) . . . .
C108 C107 O106 Ru5 -172.5(5) . . . .
C108 C107 O110 Ru4 -156.2(5) . . . .
C108 C107 O1 Co4A 168.6(9) . . . .
C108 C107 O2 Co5A 158.5(10) . . . .
O1 C107 C108 C5A -99.5(9) . . . .
O1 C107 C108 C6A 164.2(10) . . . .
O1 C107 C108 C3A 13.1(14) . . . .
O1 C107 O2 Co5A -20.7(15) . . . .
O2 C107 C108 C5A 81.2(10) . . . .
O2 C107 C108 C6A -15.1(12) . . . .
O2 C107 C108 C3A -166.2(13) . . . .
O2 C107 O1 Co4A -12.1(14) . . . .
C7A C95 C94A O97A -73(5) . . . .
C7A C95 C94A O93A 104(5) . . . .
C4A C95 C94A O97A 40(5) . . . .
C4A C95 C94A O93A -144(4) . . . .
C99A C95 C94A O97A 157(3) . . . .
C99A C95 C94A O93A -26(6) . . . .
O3 C101 C102 C8A -28.3(11) . . . .
O3 C101 C102 C2A -148.2(9) . . . .
O3 C101 C102 C12 105.1(10) . . . .
O3 C101 O4 Co6A 3.0(15) . . . .
O4 C101 C102 C8A 160.9(11) . . . .
O4 C101 C102 C2A 41.0(10) . . . .
O4 C101 C102 C12 -65.7(10) . . . .
O4 C101 O3 Co4A -45.7(15) . . . .
O86A C83 C84 C1A 165(3) . . . .
O86A C83 C84 C85A -52.8(12) . . . .
O86A C83 C84 CA 46(2) . . . .
O86A C83 O82A Co5A -37.1(13) . . . .
O82A C83 C84 C1A -13(3) . . . .
O82A C83 C84 C85A 129.9(13) . . . .
O82A C83 C84 CA -131(2) . . . .
O82A C83 O86A Co6A 2.6(13) . . . .
Co4A N44 C45 C46 -173.5(7) . . . .
Co4A N44 C49 C48 173.4(7) . . . .
Co4A O93A C94A C95 168.1(19) . . . .
Co4A O93A C94A O97A -16(9) . . . .
Co6A O75 C76 O79 -20(3) . . . .
Co6A O75 C76 C77 162(2) . . . .
Co6A N87 C88 C89 -173.2(7) . . . .
Co6A N87 C92 C91 173.8(7) . . . .
Co5A O79 C76 O75 3(4) . . . .
Co5A O79 C76 C77 -179(3) . . . .
Co5A N112 C113 C114 -178.8(6) . . . .
Co5A N112 C117 C116 177.7(7) . . . .
Co5A O97A C94A C95 163(2) . . . .
Co5A O97A C94A O93A -14(9) . . . .
Co1A O12 C9 O8 17.6(11) . . . .
Co1A O12 C9 C10 -159.9(9) . . . .
Co1A O27 C24 O23 6.7(10) . . . .
Co1A O27 C24 C25 -172.8(8) . . . .
Co1A O34 C31 O30 0.3(9) . . . .
Co1A O34 C31 C32 -179.1(8) . . . .
Co1A N57 C58 C59 -174.5(7) . . . .
Co1A N57 C62 C61 174.3(8) . . . .
Co1A O37 C38 O41 19.6(11) . . . .
Co1A O37 C38 C39 -158.7(9) . . . .
Co3A O7 Co1A O12 -43.0(11) . . . .
Co3A O7 Co1A O27 -130.4(7) . . . .
Co3A O7 Co1A O34 51.1(10) . . . .
Co3A O7 Co1A O37 137.8(7) . . . .
Co3A O19 C16 O15 31.6(8) . . . .
Co3A O19 C16 C17 -145.4(6) . . . .
Co3A O8 C9 O12 13.4(7) . . . .
Co3A O8 C9 C10 -169.2(5) . . . .
Co3A O30 C31 O34 27.6(9) . . . .
Co3A O30 C31 C32 -153.0(7) . . . .
Co3A O50 C51 O54 -7.4(9) . . . .
Co3A O50 C51 C52 169.3(7) . . . .
Co3A N63 C64 C65 -177.8(6) . . . .
Co3A N63 C68 C67 178.0(6) . . . .
Co2A O7 Co1A O12 141.6(8) . . . .
Co2A O7 Co1A O27 54.2(11) . . . .
Co2A O7 Co1A O34 -124.3(8) . . . .
Co2A O7 Co1A O37 -37.6(13) . . . .
Co2A O15 C16 O19 -2.5(8) . . . .
Co2A O15 C16 C17 174.4(5) . . . .
Co2A O41 C38 O37 7.1(9) . . . .
Co2A O41 C38 C39 -174.6(7) . . . .
Co2A O54 C51 O50 28.9(9) . . . .
Co2A O54 C51 C52 -147.9(7) . . . .
Co2A O23 C24 O27 18.0(9) . . . .
Co2A O23 C24 C25 -162.6(7) . . . .
Co2A N69 C70 C71 179.5(6) . . . .
Co2A N69 C74 C73 -179.2(6) . . . .
O79A C76 C77 C78 -134.3(17) . . . .
O79A C76 C77 C81 -11.0(17) . . . .
O79A C76 C77 C80 108.0(17) . . . .
O79A C76 O75A Ru6 10(4) . . . .
O75A C76 C77 C78 50(2) . . . .
O75A C76 C77 C81 173(2) . . . .
O75A C76 C77 C80 -68(2) . . . .
O75A C76 O79A Ru5 17(2) . . . .
O5 C119 C120 C121 -136(2) . . . .
O5 C119 C120 C124 -17(2) . . . .
O5 C119 C120 C123 105(2) . . . .
O5 C119 O6 Co4A -10(2) . . . .
O6 C119 C120 C121 49.9(19) . . . .
O6 C119 C120 C124 169.3(19) . . . .
O6 C119 C120 C123 -68.5(19) . . . .
O6 C119 O5 Co6A -33(3) . . . .
